data_7034919
loop_
_publ_author_name
'Fontanet, M\`onica'
'Rodr\'iguez, Montserrat'
'Fontrodona, Xavier'
'Romero, Isabel'
'Vi\~nas, Clara'
'Teixidor, Francesc'

_publ_section_title
;
 Intramolecular hydrogen bonding stabilizes the nuclearity of complexes. A
 comparative study based on the H-carborane and Me-carborane framework.
;
_journal_issue 22
_journal_name_full 'Dalton transactions (Cambridge, England : 2003)'
_journal_page_first 10399
_journal_page_last 10409
_journal_paper_doi 10.1039/c5dt00305a
_journal_volume 44
_journal_year 2015
_chemical_formula_moiety 'C36 H72 B40 Cu2 N4 O8'
_chemical_formula_sum 'C36 H72 B40 Cu2 N4 O8'
_chemical_formula_weight 1248.45
_chemical_name_systematic
;
 ?
;
_space_group_crystal_system triclinic
_space_group_IT_number 2
_space_group_name_Hall '-P 1'
_space_group_name_H-M_alt 'P -1'
_symmetry_space_group_name_Hall '-P 1'
_symmetry_space_group_name_H-M 'P -1'
_atom_sites_solution_hydrogens geom
_audit_creation_method SHELXL-2013
_audit_update_record
;
2015-03-12 deposited with the CCDC.
2015-04-23 downloaded from the CCDC.
;
_cell_angle_alpha 76.585(10)
_cell_angle_beta 75.857(9)
_cell_angle_gamma 60.941(9)
_cell_formula_units_Z 2
_cell_length_a 13.360(8)
_cell_length_b 13.632(8)
_cell_length_c 24.431(14)
_cell_measurement_reflns_used 6804
_cell_measurement_temperature 298(2)
_cell_measurement_theta_max 25.19
_cell_measurement_theta_min 2.14
_cell_volume 3738(4)
_computing_cell_refinement 'Bruker SMART'
_computing_data_collection 'Bruker SMART'
_computing_data_reduction 'Bruker SAINT'
_computing_molecular_graphics 'Bruker SHELXTL'
_computing_publication_material 'Bruker SHELXTL'
_computing_structure_refinement 'SHELXL-2013 (Sheldrick, 2013)'
_computing_structure_solution 'SHELXS-97 (Sheldrick, 1990)'
_diffrn_ambient_temperature 298(2)
_diffrn_measured_fraction_theta_full 0.997
_diffrn_measured_fraction_theta_max 0.969
_diffrn_measurement_device_type ccd
_diffrn_measurement_method 'phi and omega scans'
_diffrn_radiation_monochromator graphite
_diffrn_radiation_source 'fine-focus sealed tube'
_diffrn_radiation_type MoK\a
_diffrn_radiation_wavelength 0.71073
_diffrn_reflns_av_R_equivalents 0.0381
_diffrn_reflns_av_unetI/netI 0.0413
_diffrn_reflns_laue_measured_fraction_full 0.997
_diffrn_reflns_laue_measured_fraction_max 0.969
_diffrn_reflns_limit_h_max 17
_diffrn_reflns_limit_h_min -17
_diffrn_reflns_limit_k_max 17
_diffrn_reflns_limit_k_min -18
_diffrn_reflns_limit_l_max 32
_diffrn_reflns_limit_l_min -32
_diffrn_reflns_number 58343
_diffrn_reflns_point_group_measured_fraction_full 0.997
_diffrn_reflns_point_group_measured_fraction_max 0.969
_diffrn_reflns_theta_full 25.242
_diffrn_reflns_theta_max 28.254
_diffrn_reflns_theta_min 1.842
_exptl_absorpt_coefficient_mu 0.611
_exptl_absorpt_correction_T_max 1
_exptl_absorpt_correction_T_min 0.879090
_exptl_absorpt_correction_type empirical
_exptl_absorpt_process_details 'SADABS v2.10 BRUKER 2001'
_exptl_crystal_colour blue
_exptl_crystal_density_diffrn 1.109
_exptl_crystal_description block
_exptl_crystal_F_000 1276
_exptl_crystal_size_max 0.5
_exptl_crystal_size_mid 0.3
_exptl_crystal_size_min 0.2
_refine_diff_density_max 0.798
_refine_diff_density_min -0.313
_refine_diff_density_rms 0.067
_refine_ls_extinction_method none
_refine_ls_goodness_of_fit_ref 1.039
_refine_ls_hydrogen_treatment constr
_refine_ls_matrix_type full
_refine_ls_number_parameters 815
_refine_ls_number_reflns 17921
_refine_ls_number_restraints 0
_refine_ls_restrained_S_all 1.039
_refine_ls_R_factor_all 0.0871
_refine_ls_R_factor_gt 0.0609
_refine_ls_shift/su_max 0.029
_refine_ls_shift/su_mean 0.001
_refine_ls_structure_factor_coef Fsqd
_refine_ls_weighting_details 'w=1/[\s^2^(Fo^2^)+(0.1270P)^2^] where P=(Fo^2^+2Fc^2^)/3'
_refine_ls_weighting_scheme calc
_refine_ls_wR_factor_gt 0.1859
_refine_ls_wR_factor_ref 0.2023
_reflns_Friedel_coverage 0.000
_reflns_number_gt 11826
_reflns_number_total 17921
_reflns_threshold_expression 'I > 2\s(I)'
_cod_data_source_file c5dt00305a2.cif
_cod_data_source_block mfcl2154b
_cod_depositor_comments 'Adding full bibliography for 7034918--7034924.cif.'
_cod_database_code 7034919
_shelx_space_group_comment
;
The symmetry employed for this shelxl refinement is uniquely defined
by the following loop, which should always be used as a source of
symmetry information in preference to the above space-group names.
They are only intended as comments.
;
_shelxl_version_number 2013-3

loop_
_space_group_symop_operation_xyz
'x, y, z'
'-x, -y, -z'

loop_
_atom_site_label
_atom_site_type_symbol
_atom_site_fract_x
_atom_site_fract_y
_atom_site_fract_z
_atom_site_U_iso_or_equiv
_atom_site_adp_type
_atom_site_occupancy
_atom_site_site_symmetry_order
_atom_site_calc_flag
_atom_site_refinement_flags_posn
_atom_site_refinement_flags_adp
Cu1 Cu 0.65831(3) 0.01987(3) 0.49246(2) 0.05162(12) Uani 1 1 d . .
O1 O 0.69463(16) -0.08241(16) 0.43782(8) 0.0586(5) Uani 1 1 d . .
O2 O 0.54161(15) -0.11732(16) 0.46942(8) 0.0601(5) Uani 1 1 d . .
O6 O 0.85171(18) 0.0351(2) 0.49943(12) 0.0960(8) Uani 1 1 d . .
O5 O 0.66842(15) 0.11168(16) 0.54163(8) 0.0560(4) Uani 1 1 d . .
N1 N 0.6356(2) 0.1458(2) 0.42728(9) 0.0570(5) Uani 1 1 d . .
C1 C 0.7709(2) 0.0979(2) 0.53152(13) 0.0599(7) Uani 1 1 d . .
B1 B 0.7998(4) 0.2890(3) 0.52202(19) 0.0781(10) Uani 1 1 d . .
H1 H 0.7815 0.3203 0.4781 0.117 Uiso 1 1 calc R U
N2 N 0.69025(19) -0.11107(19) 0.55545(9) 0.0563(5) Uani 1 1 d . .
C2 C 0.7934(2) 0.1687(2) 0.56254(12) 0.0541(6) Uani 1 1 d . .
B2 B 0.6917(3) 0.2977(3) 0.57980(16) 0.0671(9) Uani 1 1 d . .
H2 H 0.6009 0.3368 0.5730 0.101 Uiso 1 1 calc R U
C3 C 0.9187(3) 0.1692(3) 0.54324(16) 0.0783(10) Uani 1 1 d . .
H3B H 0.9816 0.1196 0.5095 0.117 Uiso 1 1 calc R U
B3 B 0.7442(3) 0.1811(4) 0.63196(16) 0.0737(10) Uani 1 1 d . .
H3 H 0.6879 0.1452 0.6592 0.111 Uiso 1 1 calc R U
C4 C 0.6338(2) -0.1314(2) 0.43946(10) 0.0462(5) Uani 1 1 d . .
B4 B 0.8972(4) 0.0947(4) 0.6052(2) 0.0911(14) Uani 1 1 d . .
H4 H 0.9423 0.0018 0.6146 0.137 Uiso 1 1 calc R U
C5 C 0.6884(2) -0.2212(2) 0.39868(11) 0.0493(6) Uani 1 1 d . .
B5 B 0.9120(3) 0.2954(4) 0.5469(2) 0.0884(13) Uani 1 1 d . .
H5 H 0.9662 0.3329 0.5188 0.133 Uiso 1 1 calc R U
C6 C 0.6027(2) -0.2665(3) 0.38782(13) 0.0636(7) Uani 1 1 d . .
H6A H 0.5117 -0.2328 0.4085 0.095 Uiso 1 1 calc R U
B6 B 0.7659(3) 0.3785(4) 0.5723(2) 0.0871(12) Uani 1 1 d . .
H6 H 0.7244 0.4711 0.5611 0.131 Uiso 1 1 calc R U
C7 C 0.5627(3) 0.2537(3) 0.43365(14) 0.0769(9) Uani 1 1 d . .
H7A H 0.5187 0.2695 0.4693 0.092 Uiso 1 1 calc R U
B7 B 0.7313(3) 0.3128(4) 0.63996(19) 0.0830(12) Uani 1 1 d . .
H7 H 0.6667 0.3635 0.6729 0.124 Uiso 1 1 calc R U
C8 C 0.5485(3) 0.3428(3) 0.39103(15) 0.0840(10) Uani 1 1 d . .
H8A H 0.4969 0.4164 0.3983 0.101 Uiso 1 1 calc R U
B8 B 0.8569(5) 0.1848(5) 0.6575(2) 0.1075(17) Uani 1 1 d . .
H8 H 0.8739 0.1503 0.7016 0.161 Uiso 1 1 calc R U
C9 C 0.6111(3) 0.3226(3) 0.33718(14) 0.0764(9) Uani 1 1 d . .
B9 B 0.9695(4) 0.1787(4) 0.5965(2) 0.1019(17) Uani 1 1 d . .
H9 H 1.0619 0.1406 0.6000 0.153 Uiso 1 1 calc R U
C10 C 0.6863(4) 0.2119(3) 0.33057(15) 0.0957(12) Uani 1 1 d . .
H10A H 0.7315 0.1942 0.2953 0.115 Uiso 1 1 calc R U
B10 B 0.8701(4) 0.3071(4) 0.6204(2) 0.1017(17) Uani 1 1 d . .
H10 H 0.8965 0.3519 0.6415 0.153 Uiso 1 1 calc R U
B11 B 0.6397(3) -0.1787(3) 0.33409(14) 0.0682(9) Uani 1 1 d . .
H11 H 0.5796 -0.0915 0.3189 0.102 Uiso 1 1 calc R U
C11 C 0.6962(3) 0.1269(3) 0.37478(14) 0.0825(10) Uani 1 1 d . .
H11A H 0.7472 0.0527 0.3683 0.099 Uiso 1 1 calc R U
B12 B 0.7855(3) -0.2181(3) 0.33818(15) 0.0685(9) Uani 1 1 d . .
H12 H 0.8208 -0.1567 0.3252 0.103 Uiso 1 1 calc R U
C12 C 0.5987(5) 0.4189(4) 0.28843(17) 0.1183(16) Uani 1 1 d . .
H12A H 0.6393 0.3880 0.2534 0.177 Uiso 1 1 calc R U
H12B H 0.6309 0.4632 0.2958 0.177 Uiso 1 1 calc R U
H12C H 0.5182 0.4661 0.2854 0.177 Uiso 1 1 calc R U
B13 B 0.8265(3) -0.3275(3) 0.39792(17) 0.0717(10) Uani 1 1 d . .
H13 H 0.8884 -0.3362 0.4234 0.107 Uiso 1 1 calc R U
C13 C 0.7743(3) -0.2171(3) 0.54757(15) 0.0914(11) Uani 1 1 d . .
H13A H 0.8225 -0.2282 0.5126 0.110 Uiso 1 1 calc R U
B14 B 0.7075(3) -0.3535(3) 0.42974(18) 0.0711(9) Uani 1 1 d . .
H14 H 0.6910 -0.3784 0.4759 0.107 Uiso 1 1 calc R U
C14 C 0.7911(4) -0.3067(3) 0.58784(17) 0.1096(15) Uani 1 1 d . .
H14A H 0.8520 -0.3771 0.5805 0.132 Uiso 1 1 calc R U
C15 C 0.7197(3) -0.2969(3) 0.64015(14) 0.0834(10) Uani 1 1 d . .
B15 B 0.6329(4) -0.2977(4) 0.32096(19) 0.0884(13) Uani 1 1 d . .
H15 H 0.5686 -0.2883 0.2967 0.133 Uiso 1 1 calc R U
B16 B 0.7540(4) -0.2704(4) 0.28843(17) 0.0832(12) Uani 1 1 d . .
H16 H 0.7701 -0.2433 0.2425 0.125 Uiso 1 1 calc R U
C16 C 0.6354(4) -0.1933(4) 0.64590(16) 0.1182(18) Uani 1 1 d . .
H16A H 0.5817 -0.1809 0.6792 0.142 Uiso 1 1 calc R U
B17 B 0.8683(3) -0.3632(3) 0.32797(18) 0.0778(11) Uani 1 1 d . .
H17 H 0.9595 -0.3976 0.3076 0.117 Uiso 1 1 calc R U
C17 C 0.6253(4) -0.1043(3) 0.60434(15) 0.1106(17) Uani 1 1 d . .
H17A H 0.5669 -0.0329 0.6119 0.133 Uiso 1 1 calc R U
B18 B 0.8206(4) -0.4446(3) 0.3837(2) 0.0840(12) Uani 1 1 d . .
H18 H 0.8802 -0.5316 0.3995 0.126 Uiso 1 1 calc R U
C18 C 0.7316(5) -0.3981(4) 0.68572(19) 0.1295(18) Uani 1 1 d . .
H18A H 0.6780 -0.3720 0.7195 0.194 Uiso 1 1 calc R U
H18B H 0.8092 -0.4375 0.6943 0.194 Uiso 1 1 calc R U
H18C H 0.7150 -0.4483 0.6720 0.194 Uiso 1 1 calc R U
B19 B 0.6738(4) -0.4053(4) 0.3803(2) 0.0908(14) Uani 1 1 d . .
H19 H 0.6364 -0.4649 0.3943 0.136 Uiso 1 1 calc R U
B20 B 0.7749(3) -0.4096(4) 0.31576(19) 0.0829(12) Uani 1 1 d . .
H20 H 0.8043 -0.4731 0.2872 0.124 Uiso 1 1 calc R U
Cu1A Cu 0.01620(3) 0.15695(3) 0.00541(2) 0.05571(12) Uani 1 1 d . .
O1A O -0.12134(17) 0.15785(17) 0.05814(8) 0.0646(5) Uani 1 1 d . .
C1A C -0.1638(2) 0.0925(2) 0.06081(10) 0.0507(6) Uani 1 1 d . .
N1A N -0.0786(2) 0.2310(2) -0.05903(10) 0.0629(6) Uani 1 1 d . .
B1A B -0.2748(3) 0.0346(3) 0.16517(14) 0.0642(8) Uani 1 1 d . .
H1A H -0.1954 -0.0348 0.1802 0.096 Uiso 1 1 calc R U
C2A C -0.2793(2) 0.1228(2) 0.10146(11) 0.0532(6) Uani 1 1 d . .
N2A N 0.1071(2) 0.0871(2) 0.07094(10) 0.0641(6) Uani 1 1 d . .
B2A B -0.3112(4) 0.1792(4) 0.16244(16) 0.0774(11) Uani 1 1 d . .
H2A H -0.2545 0.2031 0.1763 0.116 Uiso 1 1 calc R U
O3A O 0.14034(16) 0.19659(15) -0.03987(9) 0.0622(5) Uani 1 1 d . .
C3A C -0.3349(2) 0.0348(2) 0.11024(11) 0.0542(6) Uani 1 1 d . .
H3C H -0.2896 -0.0411 0.0885 0.081 Uiso 1 1 calc R U
B3A B -0.3865(3) 0.2589(3) 0.10364(18) 0.0757(11) Uani 1 1 d . .
H3A H -0.3787 0.3344 0.0796 0.114 Uiso 1 1 calc R U
C4A C 0.1197(3) 0.2911(2) -0.02910(15) 0.0725(9) Uani 1 1 d . .
O4A O 0.0371(3) 0.3489(2) 0.00127(19) 0.1662(19) Uani 1 1 d . .
B4A B -0.3979(3) 0.1643(3) 0.06890(16) 0.0672(9) Uani 1 1 d . .
H4A H -0.3962 0.1770 0.0226 0.101 Uiso 1 1 calc R U
C5A C 0.2076(2) 0.3347(2) -0.05994(12) 0.0551(6) Uani 1 1 d . .
B5A B -0.4073(3) 0.0243(3) 0.17676(15) 0.0710(9) Uani 1 1 d . .
H5A H -0.4133 -0.0526 0.1999 0.107 Uiso 1 1 calc R U
C6A C 0.2065(4) 0.4342(3) -0.03233(19) 0.1013(14) Uani 1 1 d . .
H6C H 0.1480 0.4617 0.0075 0.152 Uiso 1 1 calc R U
B6A B -0.3968(4) 0.1209(4) 0.21141(17) 0.0813(11) Uani 1 1 d . .
H6B H -0.3978 0.1079 0.2576 0.122 Uiso 1 1 calc R U
B7A B -0.4634(4) 0.2579(4) 0.17326(19) 0.0873(13) Uani 1 1 d . .
H7A1 H -0.5071 0.3339 0.1949 0.131 Uiso 1 1 calc R U
C7A C -0.0295(4) 0.2170(4) -0.11211(17) 0.1102(15) Uani 1 1 d . .
H7AA H 0.0509 0.1777 -0.1199 0.132 Uiso 1 1 calc R U
C8A C -0.0912(5) 0.2576(5) -0.15693(19) 0.139(2) Uani 1 1 d . .
H8AA H -0.0521 0.2404 -0.1932 0.166 Uiso 1 1 calc R U
B8A B -0.5184(4) 0.2482(4) 0.1157(2) 0.0854(12) Uani 1 1 d . .
H8A1 H -0.5974 0.3172 0.1001 0.128 Uiso 1 1 calc R U
B9A B -0.4824(3) 0.1041(3) 0.11814(17) 0.0724(9) Uani 1 1 d . .
H9A H -0.5368 0.0784 0.1035 0.109 Uiso 1 1 calc R U
C9A C -0.2072(4) 0.3218(4) -0.14925(17) 0.0958(11) Uani 1 1 d . .
B10A B -0.5234(3) 0.1621(4) 0.18200(18) 0.0788(11) Uani 1 1 d . .
H10B H -0.6064 0.1755 0.2095 0.118 Uiso 1 1 calc R U
C10A C -0.2579(4) 0.3429(4) -0.09540(18) 0.1075(14) Uani 1 1 d . .
H10C H -0.3374 0.3884 -0.0875 0.129 Uiso 1 1 calc R U
C11A C -0.1929(3) 0.2977(3) -0.05279(16) 0.0893(11) Uani 1 1 d . .
H11B H -0.2310 0.3144 -0.0163 0.107 Uiso 1 1 calc R U
B11A B 0.1521(4) 0.4714(3) -0.0875(2) 0.0881(14) Uani 1 1 d . .
H11C H 0.0582 0.5252 -0.0862 0.132 Uiso 1 1 calc R U
B12A B 0.2257(6) 0.3661(7) -0.13180(19) 0.141(3) Uani 1 1 d . .
H12D H 0.1845 0.3485 -0.1597 0.212 Uiso 1 1 calc R U
C12A C -0.2768(5) 0.3714(5) -0.1998(2) 0.143(2) Uani 1 1 d . .
H12G H -0.3302 0.4497 -0.1973 0.215 Uiso 1 1 calc R U
H12E H -0.3190 0.3302 -0.1983 0.215 Uiso 1 1 calc R U
H12F H -0.2243 0.3649 -0.2351 0.215 Uiso 1 1 calc R U
C13A C 0.0603(5) 0.0989(6) 0.1252(2) 0.141(2) Uani 1 1 d . .
H13B H -0.0197 0.1402 0.1340 0.170 Uiso 1 1 calc R U
B13A B 0.3375(4) 0.2601(4) -0.0959(4) 0.152(3) Uani 1 1 d . .
H13C H 0.3723 0.1705 -0.1007 0.228 Uiso 1 1 calc R U
C14A C 0.1259(6) 0.0519(7) 0.1699(2) 0.165(3) Uani 1 1 d . .
H14B H 0.0884 0.0598 0.2073 0.197 Uiso 1 1 calc R U
B14A B 0.3226(5) 0.3035(5) -0.0302(3) 0.119(2) Uani 1 1 d . .
H14C H 0.3461 0.2443 0.0090 0.178 Uiso 1 1 calc R U
B15A B 0.2358(5) 0.5269(4) -0.0808(3) 0.114(2) Uani 1 1 d . .
H15A H 0.2020 0.6159 -0.0752 0.171 Uiso 1 1 calc R U
C15A C 0.2409(4) -0.0037(4) 0.15975(17) 0.0915(11) Uani 1 1 d . .
B16A B 0.2484(5) 0.4868(7) -0.1451(2) 0.134(3) Uani 1 1 d . .
H16B H 0.2216 0.5499 -0.1828 0.201 Uiso 1 1 calc R U
C16A C 0.2868(4) -0.0187(4) 0.1062(2) 0.1143(15) Uani 1 1 d . .
H16C H 0.3666 -0.0610 0.0972 0.137 Uiso 1 1 calc R U
B17A B 0.3648(6) 0.3562(7) -0.1505(3) 0.154(3) Uani 1 1 d . .
H17B H 0.4167 0.3306 -0.1919 0.231 Uiso 1 1 calc R U
C17A C 0.2202(4) 0.0263(4) 0.06309(18) 0.1029(13) Uani 1 1 d . .
H17C H 0.2578 0.0128 0.0262 0.124 Uiso 1 1 calc R U
B18A B 0.4263(4) 0.3159(4) -0.0877(3) 0.127(2) Uani 1 1 d . .
H18D H 0.5195 0.2628 -0.0864 0.190 Uiso 1 1 calc R U
C18A C 0.3115(5) -0.0516(5) 0.2081(2) 0.1342(18) Uani 1 1 d . .
H18G H 0.3737 -0.0312 0.1985 0.201 Uiso 1 1 calc R U
H18E H 0.3428 -0.1326 0.2142 0.201 Uiso 1 1 calc R U
H18F H 0.2627 -0.0214 0.2422 0.201 Uiso 1 1 calc R U
B19A B 0.3408(5) 0.4266(5) -0.0469(2) 0.1110(19) Uani 1 1 d . .
H19A H 0.3765 0.4487 -0.0182 0.167 Uiso 1 1 calc R U
B20A B 0.3740(3) 0.4537(3) -0.12051(18) 0.0765(10) Uani 1 1 d . .
H20A H 0.4327 0.4910 -0.1417 0.115 Uiso 1 1 calc R U
O2A O -0.12673(19) 0.01210(17) 0.03556(9) 0.0762(6) Uani 1 1 d . .

loop_
_atom_site_aniso_label
_atom_site_aniso_U_11
_atom_site_aniso_U_22
_atom_site_aniso_U_33
_atom_site_aniso_U_23
_atom_site_aniso_U_13
_atom_site_aniso_U_12
Cu1 0.0557(2) 0.0613(2) 0.05157(19) -0.01991(14) -0.00198(14) -0.03471(16)
O1 0.0654(11) 0.0686(11) 0.0600(11) -0.0281(9) 0.0061(9) -0.0432(10)
O2 0.0499(10) 0.0727(12) 0.0685(12) -0.0341(9) 0.0056(9) -0.0323(9)
O6 0.0520(12) 0.1147(18) 0.140(2) -0.0913(17) 0.0092(13) -0.0316(12)
O5 0.0494(10) 0.0724(12) 0.0607(11) -0.0266(9) -0.0016(8) -0.0343(9)
N1 0.0623(13) 0.0648(13) 0.0522(12) -0.0220(10) 0.0047(10) -0.0353(12)
C1 0.0489(14) 0.0648(16) 0.0758(18) -0.0290(14) -0.0066(13) -0.0263(13)
B1 0.079(2) 0.077(2) 0.090(3) -0.017(2) -0.002(2) -0.046(2)
N2 0.0548(12) 0.0619(13) 0.0584(13) -0.0203(10) -0.0045(10) -0.0280(11)
C2 0.0403(12) 0.0617(15) 0.0685(16) -0.0276(13) -0.0025(11) -0.0242(12)
B2 0.0507(17) 0.066(2) 0.089(2) -0.0358(18) -0.0032(16) -0.0227(15)
C3 0.0514(16) 0.096(2) 0.106(3) -0.054(2) 0.0053(16) -0.0386(16)
B3 0.082(2) 0.099(3) 0.064(2) -0.0252(19) -0.0035(18) -0.057(2)
C4 0.0471(13) 0.0532(13) 0.0441(12) -0.0141(10) -0.0050(10) -0.0250(11)
B4 0.091(3) 0.067(2) 0.130(4) -0.025(2) -0.063(3) -0.022(2)
C5 0.0434(12) 0.0582(14) 0.0551(14) -0.0233(11) -0.0003(10) -0.0264(11)
B5 0.067(2) 0.098(3) 0.123(4) -0.048(3) 0.005(2) -0.050(2)
C6 0.0512(14) 0.0728(18) 0.084(2) -0.0417(16) 0.0018(13) -0.0336(14)
B6 0.068(2) 0.072(2) 0.132(4) -0.041(2) 0.001(2) -0.036(2)
C7 0.073(2) 0.075(2) 0.0658(19) -0.0198(16) 0.0140(15) -0.0278(17)
B7 0.070(2) 0.095(3) 0.099(3) -0.055(2) 0.000(2) -0.037(2)
C8 0.087(2) 0.068(2) 0.082(2) -0.0085(17) 0.0065(19) -0.0325(18)
B8 0.127(4) 0.129(4) 0.104(3) -0.030(3) -0.045(3) -0.068(4)
C9 0.095(2) 0.082(2) 0.0666(19) -0.0064(16) -0.0069(17) -0.056(2)
B9 0.056(2) 0.116(4) 0.155(4) -0.074(3) -0.026(3) -0.027(2)
C10 0.136(3) 0.099(3) 0.0584(19) -0.0244(18) 0.021(2) -0.068(3)
B10 0.067(2) 0.113(3) 0.158(5) -0.086(3) 0.003(3) -0.046(2)
B11 0.072(2) 0.071(2) 0.0545(18) -0.0240(16) -0.0111(16) -0.0192(18)
C11 0.104(3) 0.074(2) 0.066(2) -0.0256(16) 0.0147(18) -0.0434(19)
B12 0.069(2) 0.078(2) 0.064(2) -0.0291(17) 0.0155(16) -0.0415(18)
C12 0.180(5) 0.119(3) 0.077(3) 0.014(2) -0.018(3) -0.097(3)
B13 0.0491(17) 0.078(2) 0.084(2) -0.0323(19) -0.0088(16) -0.0180(17)
C13 0.072(2) 0.093(3) 0.070(2) -0.0167(19) 0.0111(17) -0.0145(19)
B14 0.074(2) 0.0574(19) 0.082(2) -0.0164(17) -0.0055(19) -0.0298(17)
C14 0.106(3) 0.076(2) 0.086(3) -0.009(2) 0.004(2) -0.004(2)
C15 0.097(3) 0.072(2) 0.069(2) -0.0126(16) -0.0044(18) -0.0308(19)
B15 0.075(2) 0.106(3) 0.096(3) -0.063(3) -0.016(2) -0.028(2)
B16 0.081(2) 0.092(3) 0.063(2) -0.041(2) 0.0036(18) -0.022(2)
C16 0.095(3) 0.105(3) 0.070(2) 0.000(2) 0.028(2) -0.004(2)
B17 0.0515(18) 0.091(3) 0.092(3) -0.051(2) 0.0104(17) -0.0267(18)
C17 0.104(3) 0.081(2) 0.062(2) -0.0086(18) 0.022(2) 0.007(2)
B18 0.070(2) 0.064(2) 0.116(3) -0.038(2) -0.007(2) -0.0205(19)
C18 0.161(5) 0.091(3) 0.099(3) 0.006(2) -0.002(3) -0.044(3)
B19 0.079(3) 0.076(2) 0.134(4) -0.060(3) 0.013(3) -0.041(2)
B20 0.071(2) 0.086(3) 0.102(3) -0.059(2) 0.008(2) -0.033(2)
Cu1A 0.0609(2) 0.0539(2) 0.0614(2) -0.01890(15) 0.00552(15) -0.03506(17)
O1A 0.0695(12) 0.0700(12) 0.0701(12) -0.0285(10) 0.0128(10) -0.0463(11)
C1A 0.0598(15) 0.0498(13) 0.0471(13) -0.0133(10) 0.0045(11) -0.0314(12)
N1A 0.0634(14) 0.0625(14) 0.0669(15) -0.0186(11) 0.0036(12) -0.0337(12)
B1A 0.070(2) 0.077(2) 0.0496(17) -0.0112(15) 0.0032(15) -0.0413(18)
C2A 0.0635(15) 0.0524(14) 0.0528(14) -0.0190(11) 0.0072(12) -0.0355(13)
N2A 0.0664(15) 0.0703(15) 0.0593(14) -0.0227(11) 0.0080(11) -0.0359(13)
B2A 0.088(3) 0.102(3) 0.071(2) -0.048(2) 0.0218(19) -0.065(2)
O3A 0.0669(12) 0.0527(10) 0.0755(12) -0.0151(9) 0.0010(10) -0.0365(9)
C3A 0.0648(16) 0.0537(14) 0.0545(15) -0.0138(11) 0.0041(12) -0.0383(13)
B3A 0.079(2) 0.0516(18) 0.087(3) -0.0233(17) 0.017(2) -0.0295(17)
C4A 0.0579(16) 0.0575(16) 0.108(2) -0.0329(16) 0.0138(16) -0.0337(14)
O4A 0.106(2) 0.0976(19) 0.301(5) -0.126(3) 0.115(3) -0.0745(17)
B4A 0.063(2) 0.065(2) 0.068(2) -0.0105(16) -0.0055(16) -0.0263(17)
C5A 0.0601(15) 0.0477(13) 0.0633(16) -0.0185(11) 0.0026(12) -0.0297(12)
B5A 0.074(2) 0.085(2) 0.062(2) -0.0107(17) 0.0083(17) -0.051(2)
C6A 0.122(3) 0.092(3) 0.115(3) -0.054(2) 0.045(3) -0.078(3)
B6A 0.085(3) 0.114(3) 0.062(2) -0.034(2) 0.0214(18) -0.064(2)
B7A 0.087(3) 0.083(3) 0.095(3) -0.049(2) 0.032(2) -0.046(2)
C7A 0.092(3) 0.115(3) 0.081(3) -0.027(2) -0.005(2) -0.013(2)
C8A 0.122(4) 0.149(4) 0.079(3) -0.043(3) -0.017(3) 0.001(3)
B8A 0.062(2) 0.072(2) 0.102(3) -0.019(2) 0.008(2) -0.0217(19)
B9A 0.064(2) 0.088(3) 0.077(2) -0.0172(19) -0.0014(17) -0.045(2)
C9A 0.102(3) 0.099(3) 0.083(3) -0.015(2) -0.023(2) -0.038(2)
B10A 0.069(2) 0.090(3) 0.082(3) -0.033(2) 0.0192(19) -0.044(2)
C10A 0.084(3) 0.122(4) 0.089(3) -0.013(3) -0.009(2) -0.028(2)
C11A 0.084(2) 0.090(2) 0.077(2) -0.0208(19) 0.0020(19) -0.029(2)
B11A 0.070(2) 0.059(2) 0.100(3) 0.004(2) 0.017(2) -0.0229(19)
B12A 0.161(5) 0.302(9) 0.057(2) -0.050(4) 0.025(3) -0.187(6)
C12A 0.149(5) 0.152(5) 0.111(4) 0.002(3) -0.060(3) -0.045(4)
C13A 0.102(3) 0.221(6) 0.092(3) -0.045(4) -0.001(3) -0.062(4)
B13A 0.071(3) 0.088(3) 0.309(9) -0.122(5) 0.078(4) -0.053(3)
C14A 0.151(5) 0.278(8) 0.074(3) -0.026(4) -0.011(3) -0.107(6)
B14A 0.114(4) 0.115(4) 0.157(5) 0.056(4) -0.071(4) -0.084(3)
B15A 0.122(4) 0.068(2) 0.147(5) -0.033(3) 0.053(4) -0.064(3)
C15A 0.089(3) 0.114(3) 0.075(2) -0.006(2) -0.010(2) -0.053(2)
B16A 0.110(4) 0.204(7) 0.098(4) 0.054(4) -0.019(3) -0.109(5)
C16A 0.109(3) 0.107(3) 0.112(4) -0.020(3) -0.033(3) -0.027(3)
B17A 0.150(5) 0.256(8) 0.150(5) -0.153(6) 0.101(4) -0.166(6)
C17A 0.100(3) 0.099(3) 0.091(3) -0.037(2) -0.010(2) -0.022(2)
B18A 0.056(2) 0.067(3) 0.252(8) -0.003(3) -0.013(3) -0.036(2)
C18A 0.149(4) 0.177(5) 0.100(3) 0.012(3) -0.044(3) -0.094(4)
B19A 0.166(5) 0.162(5) 0.081(3) -0.009(3) -0.013(3) -0.139(5)
B20A 0.077(2) 0.081(2) 0.085(3) -0.021(2) 0.009(2) -0.052(2)
O2A 0.0806(14) 0.0646(12) 0.0898(15) -0.0403(11) 0.0293(12) -0.0445(11)

loop_
_atom_type_symbol
_atom_type_description
_atom_type_scat_dispersion_real
_atom_type_scat_dispersion_imag
_atom_type_scat_source
C C 0.0033 0.0016 'International Tables Vol C Tables 4.2.6.8 and 6.1.1.4'
H H 0.0000 0.0000 'International Tables Vol C Tables 4.2.6.8 and 6.1.1.4'
B B 0.0013 0.0007 'International Tables Vol C Tables 4.2.6.8 and 6.1.1.4'
N N 0.0061 0.0033 'International Tables Vol C Tables 4.2.6.8 and 6.1.1.4'
Cu Cu 0.3201 1.2651 'International Tables Vol C Tables 4.2.6.8 and 6.1.1.4'
O O 0.0106 0.0060 'International Tables Vol C Tables 4.2.6.8 and 6.1.1.4'

loop_
_geom_angle_atom_site_label_1
_geom_angle_atom_site_label_2
_geom_angle_atom_site_label_3
_geom_angle
_geom_angle_site_symmetry_3
O1 Cu1 O5 163.96(8) .
O1 Cu1 N1 88.70(10) .
O5 Cu1 N1 90.06(10) .
O1 Cu1 N2 89.57(10) .
O5 Cu1 N2 90.86(10) .
N1 Cu1 N2 176.75(9) .
O1 Cu1 O2 115.33(7) 2_656
O5 Cu1 O2 80.64(7) 2_656
N1 Cu1 O2 89.57(8) 2_656
N2 Cu1 O2 93.66(8) 2_656
C4 O1 Cu1 122.60(16) .
C4 O2 Cu1 158.00(19) 2_656
C1 O5 Cu1 107.27(16) .
C7 N1 C11 115.7(3) .
C7 N1 Cu1 122.3(2) .
C11 N1 Cu1 122.0(2) .
O6 C1 O5 126.5(3) .
O6 C1 C2 118.6(2) .
O5 C1 C2 114.8(2) .
C3 B1 B2 103.1(3) .
C3 B1 C2 56.21(19) .
B2 B1 C2 58.30(19) .
C3 B1 B6 102.9(3) .
B2 B1 B6 60.6(2) .
C2 B1 B6 104.4(3) .
C3 B1 B5 57.9(2) .
B2 B1 B5 107.2(3) .
C2 B1 B5 103.5(3) .
B6 B1 B5 59.0(2) .
C3 B1 H1 125.9 .
B2 B1 H1 122.4 .
C2 B1 H1 125.0 .
B6 B1 H1 123.4 .
B5 B1 H1 122.9 .
C17 N2 C13 114.2(3) .
C17 N2 Cu1 123.1(2) .
C13 N2 Cu1 122.3(2) .
C1 C2 C3 116.5(2) .
C1 C2 B3 122.6(2) .
C3 C2 B3 111.7(2) .
C1 C2 B2 123.1(2) .
C3 C2 B2 109.1(2) .
B3 C2 B2 62.5(2) .
C1 C2 B4 115.7(2) .
C3 C2 B4 59.9(2) .
B3 C2 B4 65.7(2) .
B2 C2 B4 115.7(2) .
C1 C2 B1 115.6(3) .
C3 C2 B1 61.3(2) .
B3 C2 B1 113.7(2) .
B2 C2 B1 60.8(2) .
B4 C2 B1 113.8(3) .
C2 B2 B1 60.9(2) .
C2 B2 B3 58.4(2) .
B1 B2 B3 110.5(3) .
C2 B2 B6 106.1(2) .
B1 B2 B6 60.3(2) .
B3 B2 B6 109.1(3) .
C2 B2 B7 104.9(3) .
B1 B2 B7 108.9(3) .
B3 B2 B7 60.6(2) .
B6 B2 B7 59.8(3) .
C2 B2 H2 124.1 .
B1 B2 H2 119.8 .
B3 B2 H2 120.6 .
B6 B2 H2 122.0 .
B7 B2 H2 122.5 .
C2 C3 B9 113.4(3) .
C2 C3 B4 62.2(2) .
B9 C3 B4 64.5(3) .
C2 C3 B5 112.9(2) .
B9 C3 B5 61.5(3) .
B4 C3 B5 115.9(3) .
C2 C3 B1 62.50(19) .
B9 C3 B1 115.2(3) .
B4 C3 B1 116.8(3) .
B5 C3 B1 63.4(2) .
C2 C3 H3B 119.6 .
B9 C3 H3B 117.9 .
B4 C3 H3B 115.8 .
B5 C3 H3B 118.3 .
B1 C3 H3B 116.5 .
C2 B3 B2 59.09(19) .
C2 B3 B7 105.0(3) .
B2 B3 B7 60.1(2) .
C2 B3 B8 104.5(3) .
B2 B3 B8 108.4(3) .
B7 B3 B8 60.4(3) .
C2 B3 B4 57.7(2) .
B2 B3 B4 106.5(3) .
B7 B3 B4 106.4(3) .
B8 B3 B4 59.0(2) .
C2 B3 H3 124.6 .
B2 B3 H3 121.4 .
B7 B3 H3 122.4 .
B8 B3 H3 122.2 .
B4 B3 H3 123.2 .
O2 C4 O1 128.3(2) .
O2 C4 C5 118.1(2) .
O1 C4 C5 113.6(2) .
C3 B4 C2 57.9(2) .
C3 B4 B9 57.7(3) .
C2 B4 B9 104.6(3) .
C3 B4 B8 105.2(3) .
C2 B4 B8 104.0(3) .
B9 B4 B8 61.8(3) .
C3 B4 B3 102.9(3) .
C2 B4 B3 56.61(19) .
B9 B4 B3 107.4(3) .
B8 B4 B3 59.4(2) .
C3 B4 H4 124.9 .
C2 B4 H4 125.1 .
B9 B4 H4 121.8 .
B8 B4 H4 122.3 .
B3 B4 H4 123.8 .
C4 C5 C6 115.9(2) .
C4 C5 B13 122.7(2) .
C6 C5 B13 110.7(2) .
C4 C5 B14 115.3(2) .
C6 C5 B14 61.7(2) .
B13 C5 B14 61.9(2) .
C4 C5 B12 123.0(2) .
C6 C5 B12 110.7(2) .
B13 C5 B12 63.5(2) .
B14 C5 B12 114.7(2) .
C4 C5 B11 116.3(2) .
C6 C5 B11 61.3(2) .
B13 C5 B11 114.5(2) .
B14 C5 B11 114.7(2) .
B12 C5 B11 62.1(2) .
C3 B5 B9 58.1(2) .
C3 B5 B6 103.8(3) .
B9 B5 B6 109.3(4) .
C3 B5 B10 103.1(3) .
B9 B5 B10 59.7(3) .
B6 B5 B10 61.4(3) .
C3 B5 B1 58.7(2) .
B9 B5 B1 108.5(3) .
B6 B5 B1 59.4(2) .
B10 B5 B1 108.2(3) .
C3 B5 H5 126.0 .
B9 B5 H5 121.0 .
B6 B5 H5 121.9 .
B10 B5 H5 122.5 .
B1 B5 H5 121.3 .
C5 C6 B19 111.9(2) .
C5 C6 B15 112.2(2) .
B19 C6 B15 63.7(3) .
C5 C6 B11 61.81(18) .
B19 C6 B11 115.8(3) .
B15 C6 B11 62.9(2) .
C5 C6 B14 61.13(19) .
B19 C6 B14 62.7(2) .
B15 C6 B14 115.3(3) .
B11 C6 B14 114.6(2) .
C5 C6 H6A 120.7 .
B19 C6 H6A 117.6 .
B15 C6 H6A 117.6 .
B11 C6 H6A 117.1 .
B14 C6 H6A 117.7 .
B5 B6 B1 61.6(2) .
B5 B6 B7 108.1(3) .
B1 B6 B7 108.2(3) .
B5 B6 B2 108.0(3) .
B1 B6 B2 59.1(2) .
B7 B6 B2 60.1(2) .
B5 B6 B10 59.7(3) .
B1 B6 B10 108.7(3) .
B7 B6 B10 59.6(3) .
B2 B6 B10 107.1(3) .
B5 B6 H6 121.2 .
B1 B6 H6 121.1 .
B7 B6 H6 121.8 .
B2 B6 H6 122.4 .
B10 B6 H6 122.1 .
N1 C7 C8 124.3(3) .
N1 C7 H7A 117.9 .
C8 C7 H7A 117.9 .
B6 B7 B2 60.1(2) .
B6 B7 B10 61.2(3) .
B2 B7 B10 108.4(3) .
B6 B7 B3 108.3(3) .
B2 B7 B3 59.3(2) .
B10 B7 B3 108.2(3) .
B6 B7 B8 109.1(3) .
B2 B7 B8 107.8(3) .
B10 B7 B8 59.7(3) .
B3 B7 B8 60.4(2) .
B6 B7 H7 120.8 .
B2 B7 H7 122.1 .
B10 B7 H7 121.3 .
B3 B7 H7 121.8 .
B8 B7 H7 121.5 .
C7 C8 C9 119.7(3) .
C7 C8 H8A 120.2 .
C9 C8 H8A 120.2 .
B10 B8 B4 106.0(4) .
B10 B8 B7 59.4(3) .
B4 B8 B7 107.6(3) .
B10 B8 B3 107.0(3) .
B4 B8 B3 61.7(2) .
B7 B8 B3 59.2(2) .
B10 B8 B9 57.6(3) .
B4 B8 B9 58.9(3) .
B7 B8 B9 104.7(4) .
B3 B8 B9 107.0(3) .
B10 B8 H8 123.2 .
B4 B8 H8 121.6 .
B7 B8 H8 122.9 .
B3 B8 H8 121.3 .
B9 B8 H8 124.0 .
C10 C9 C8 116.2(3) .
C10 C9 C12 122.1(3) .
C8 C9 C12 121.6(4) .
C3 B9 B5 60.4(3) .
C3 B9 B10 106.1(3) .
B5 B9 B10 61.5(3) .
C3 B9 B4 57.8(2) .
B5 B9 B4 109.4(3) .
B10 B9 B4 108.1(3) .
C3 B9 B8 103.4(3) .
B5 B9 B8 108.9(3) .
B10 B9 B8 59.6(3) .
B4 B9 B8 59.4(3) .
C3 B9 H9 124.8 .
B5 B9 H9 119.6 .
B10 B9 H9 121.6 .
B4 B9 H9 121.8 .
B8 B9 H9 123.2 .
C11 C10 C9 121.2(3) .
C11 C10 H10A 119.4 .
C9 C10 H10A 119.4 .
B9 B10 B5 58.9(3) .
B9 B10 B7 109.8(3) .
B5 B10 B7 107.1(3) .
B9 B10 B8 62.8(3) .
B5 B10 B8 109.4(3) .
B7 B10 B8 60.8(3) .
B9 B10 B6 106.6(3) .
B5 B10 B6 58.9(3) .
B7 B10 B6 59.2(2) .
B8 B10 B6 108.3(3) .
B9 B10 H10 121.0 .
B5 B10 H10 122.5 .
B7 B10 H10 121.5 .
B8 B10 H10 119.7 .
B6 B10 H10 123.1 .
C6 B11 C5 56.90(17) .
C6 B11 B16 104.6(3) .
C5 B11 B16 104.6(2) .
C6 B11 B15 57.9(2) .
C5 B11 B15 104.2(3) .
B16 B11 B15 60.9(2) .
C6 B11 B12 104.7(2) .
C5 B11 B12 58.95(18) .
B16 B11 B12 59.8(2) .
B15 B11 B12 108.6(3) .
C6 B11 H11 125.0 .
C5 B11 H11 124.8 .
B16 B11 H11 122.8 .
B15 B11 H11 122.0 .
B12 B11 H11 121.8 .
N1 C11 C10 123.0(3) .
N1 C11 H11A 118.5 .
C10 C11 H11A 118.5 .
C5 B12 B16 104.6(3) .
C5 B12 B11 58.99(18) .
B16 B12 B11 59.7(2) .
C5 B12 B17 103.1(3) .
B16 B12 B17 60.0(2) .
B11 B12 B17 107.0(3) .
C5 B12 B13 57.81(18) .
B16 B12 B13 107.6(3) .
B11 B12 B13 107.3(3) .
B17 B12 B13 59.2(2) .
C5 B12 H12 125.3 .
B16 B12 H12 122.2 .
B11 B12 H12 121.7 .
B17 B12 H12 123.3 .
B13 B12 H12 122.1 .
C9 C12 H12A 109.5 .
C9 C12 H12B 109.5 .
H12A C12 H12B 109.5 .
C9 C12 H12C 109.5 .
H12A C12 H12C 109.5 .
H12B C12 H12C 109.5 .
C5 B13 B18 104.9(3) .
C5 B13 B14 59.08(19) .
B18 B13 B14 60.2(2) .
C5 B13 B17 104.3(3) .
B18 B13 B17 59.6(2) .
B14 B13 B17 107.7(3) .
C5 B13 B12 58.71(18) .
B18 B13 B12 107.9(3) .
B14 B13 B12 108.5(3) .
B17 B13 B12 59.8(2) .
C5 B13 H13 124.7 .
B18 B13 H13 122.4 .
B14 B13 H13 121.2 .
B17 B13 H13 122.9 .
B12 B13 H13 121.3 .
C14 C13 N2 123.0(3) .
C14 C13 H13A 118.5 .
N2 C13 H13A 118.5 .
C5 B14 C6 57.15(17) .
C5 B14 B13 59.00(19) .
C6 B14 B13 104.7(3) .
C5 B14 B18 104.6(3) .
C6 B14 B18 104.0(3) .
B13 B14 B18 59.9(2) .
C5 B14 B19 104.8(3) .
C6 B14 B19 57.9(2) .
B13 B14 B19 108.9(3) .
B18 B14 B19 60.8(2) .
C5 B14 H14 124.5 .
C6 B14 H14 125.2 .
B13 B14 H14 121.7 .
B18 B14 H14 123.1 .
B19 B14 H14 121.8 .
C13 C14 C15 121.5(3) .
C13 C14 H14A 119.3 .
C15 C14 H14A 119.3 .
C16 C15 C14 114.2(3) .
C16 C15 C18 122.6(4) .
C14 C15 C18 123.0(3) .
C6 B15 B20 104.6(3) .
C6 B15 B11 59.25(19) .
B20 B15 B11 107.3(3) .
C6 B15 B19 58.1(2) .
B20 B15 B19 61.0(2) .
B11 B15 B19 108.2(3) .
C6 B15 B16 104.3(3) .
B20 B15 B16 59.5(2) .
B11 B15 B16 59.2(2) .
B19 B15 B16 108.3(3) .
C6 B15 H15 124.9 .
B20 B15 H15 122.4 .
B11 B15 H15 121.7 .
B19 B15 H15 121.0 .
B16 B15 H15 122.8 .
B11 B16 B12 60.5(2) .
B11 B16 B20 107.7(3) .
B12 B16 B20 108.5(3) .
B11 B16 B17 107.9(3) .
B12 B16 B17 60.5(2) .
B20 B16 B17 59.5(2) .
B11 B16 B15 59.9(2) .
B12 B16 B15 108.3(2) .
B20 B16 B15 59.4(2) .
B17 B16 B15 106.7(3) .
B11 B16 H16 121.6 .
B12 B16 H16 120.9 .
B20 B16 H16 122.0 .
B17 B16 H16 122.2 .
B15 B16 H16 122.3 .
C15 C16 C17 121.7(3) .
C15 C16 H16A 119.1 .
C17 C16 H16A 119.1 .
B18 B17 B20 61.5(3) .
B18 B17 B13 59.7(2) .
B20 B17 B13 109.0(3) .
B18 B17 B16 109.4(3) .
B20 B17 B16 60.0(3) .
B13 B17 B16 108.6(2) .
B18 B17 B12 109.0(3) .
B20 B17 B12 108.2(3) .
B13 B17 B12 61.0(2) .
B16 B17 B12 59.5(2) .
B18 B17 H17 120.7 .
B20 B17 H17 121.1 .
B13 B17 H17 121.2 .
B16 B17 H17 121.5 .
B12 B17 H17 121.5 .
N2 C17 C16 125.2(3) .
N2 C17 H17A 117.4 .
C16 C17 H17A 117.4 .
B17 B18 B13 60.7(2) .
B17 B18 B14 108.4(3) .
B13 B18 B14 60.0(2) .
B17 B18 B19 108.3(3) .
B13 B18 B19 108.3(3) .
B14 B18 B19 60.0(2) .
B17 B18 B20 59.4(2) .
B13 B18 B20 108.1(3) .
B14 B18 B20 108.1(3) .
B19 B18 B20 60.5(3) .
B17 B18 H18 121.5 .
B13 B18 H18 121.4 .
B14 B18 H18 121.7 .
B19 B18 H18 121.4 .
B20 B18 H18 121.8 .
C15 C18 H18A 109.5 .
C15 C18 H18B 109.5 .
H18A C18 H18B 109.5 .
C15 C18 H18C 109.5 .
H18A C18 H18C 109.5 .
H18B C18 H18C 109.5 .
C6 B19 B14 59.4(2) .
C6 B19 B15 58.2(2) .
B14 B19 B15 108.1(3) .
C6 B19 B18 104.0(3) .
B14 B19 B18 59.3(2) .
B15 B19 B18 107.2(3) .
C6 B19 B20 103.0(3) .
B14 B19 B20 107.1(3) .
B15 B19 B20 59.0(3) .
B18 B19 B20 59.9(3) .
C6 B19 H19 125.2 .
B14 B19 H19 121.4 .
B15 B19 H19 121.9 .
B18 B19 H19 122.8 .
B20 B19 H19 123.4 .
B17 B20 B15 108.9(3) .
B17 B20 B16 60.5(2) .
B15 B20 B16 61.1(3) .
B17 B20 B18 59.1(2) .
B15 B20 B18 107.7(3) .
B16 B20 B18 107.8(3) .
B17 B20 B19 107.3(3) .
B15 B20 B19 60.0(2) .
B16 B20 B19 108.7(3) .
B18 B20 B19 59.6(3) .
B17 B20 H20 121.9 .
B15 B20 H20 121.1 .
B16 B20 H20 120.9 .
B18 B20 H20 122.5 .
B19 B20 H20 121.9 .
O1A Cu1A O3A 163.96(8) .
O1A Cu1A N2A 89.13(10) .
O3A Cu1A N2A 89.35(10) .
O1A Cu1A N1A 89.89(10) .
O3A Cu1A N1A 91.19(10) .
N2A Cu1A N1A 178.26(9) .
O1A Cu1A O2A 112.13(8) 2
O3A Cu1A O2A 83.83(8) 2
N2A Cu1A O2A 90.13(10) 2
N1A Cu1A O2A 91.58(10) 2
C1A O1A Cu1A 125.62(17) .
O2A C1A O1A 128.8(2) .
O2A C1A C2A 117.8(2) .
O1A C1A C2A 113.4(2) .
C7A N1A C11A 114.0(3) .
C7A N1A Cu1A 121.1(2) .
C11A N1A Cu1A 124.9(2) .
C3A B1A C2A 57.00(16) .
C3A B1A B2A 103.7(3) .
C2A B1A B2A 58.13(19) .
C3A B1A B6A 103.5(3) .
C2A B1A B6A 103.9(3) .
B2A B1A B6A 59.9(2) .
C3A B1A B5A 57.44(19) .
C2A B1A B5A 103.8(2) .
B2A B1A B5A 107.7(3) .
B6A B1A B5A 60.3(2) .
C3A B1A H1A 125.5 .
C2A B1A H1A 125.0 .
B2A B1A H1A 122.4 .
B6A B1A H1A 123.3 .
B5A B1A H1A 122.5 .
C1A C2A C3A 115.7(2) .
C1A C2A B2A 123.7(2) .
C3A C2A B2A 110.5(2) .
C1A C2A B3A 122.7(2) .
C3A C2A B3A 110.6(2) .
B2A C2A B3A 63.0(2) .
C1A C2A B1A 116.2(2) .
C3A C2A B1A 61.40(18) .
B2A C2A B1A 62.3(2) .
B3A C2A B1A 114.7(2) .
C1A C2A B4A 114.8(2) .
C3A C2A B4A 61.49(18) .
B2A C2A B4A 114.5(2) .
B3A C2A B4A 62.3(2) .
B1A C2A B4A 114.9(2) .
C17A N2A C13A 113.8(4) .
C17A N2A Cu1A 121.9(2) .
C13A N2A Cu1A 124.2(3) .
C2A B2A B7A 104.6(3) .
C2A B2A B6A 105.3(2) .
B7A B2A B6A 60.1(2) .
C2A B2A B1A 59.53(18) .
B7A B2A B1A 108.5(3) .
B6A B2A B1A 60.3(2) .
C2A B2A B3A 58.73(19) .
B7A B2A B3A 59.6(2) .
B6A B2A B3A 107.9(3) .
B1A B2A B3A 108.8(3) .
C2A B2A H2A 124.5 .
B7A B2A H2A 122.6 .
B6A B2A H2A 122.2 .
B1A B2A H2A 120.7 .
B3A B2A H2A 121.5 .
C4A O3A Cu1A 108.57(18) .
C2A C3A B5A 112.1(2) .
C2A C3A B9A 111.7(2) .
B5A C3A B9A 63.2(2) .
C2A C3A B1A 61.60(17) .
B5A C3A B1A 63.3(2) .
B9A C3A B1A 115.6(2) .
C2A C3A B4A 61.73(19) .
B5A C3A B4A 115.3(2) .
B9A C3A B4A 62.5(2) .
B1A C3A B4A 115.2(2) .
C2A C3A H3C 120.7 .
B5A C3A H3C 117.7 .
B9A C3A H3C 118.1 .
B1A C3A H3C 116.9 .
B4A C3A H3C 117.3 .
C2A B3A B7A 104.3(3) .
C2A B3A B4A 59.50(19) .
B7A B3A B4A 108.2(3) .
C2A B3A B2A 58.26(19) .
B7A B3A B2A 59.7(2) .
B4A B3A B2A 108.3(3) .
C2A B3A B8A 104.9(3) .
B7A B3A B8A 60.8(2) .
B4A B3A B8A 59.5(2) .
B2A B3A B8A 108.3(3) .
C2A B3A H3A 124.8 .
B7A B3A H3A 122.3 .
B4A B3A H3A 121.2 .
B2A B3A H3A 121.6 .
B8A B3A H3A 122.2 .
O4A C4A O3A 125.4(3) .
O4A C4A C5A 118.8(3) .
O3A C4A C5A 115.8(2) .
C3A B4A C2A 56.78(17) .
C3A B4A B8A 103.9(3) .
C2A B4A B8A 104.6(3) .
C3A B4A B3A 103.7(3) .
C2A B4A B3A 58.2(2) .
B8A B4A B3A 60.4(2) .
C3A B4A B9A 58.07(19) .
C2A B4A B9A 104.1(2) .
B8A B4A B9A 59.9(2) .
B3A B4A B9A 107.8(3) .
C3A B4A H4A 125.4 .
C2A B4A H4A 124.8 .
B8A B4A H4A 123.0 .
B3A B4A H4A 122.3 .
B9A B4A H4A 122.4 .
C4A C5A C6A 116.0(2) .
C4A C5A B13A 126.1(2) .
C6A C5A B13A 111.3(3) .
C4A C5A B11A 115.9(2) .
C6A C5A B11A 55.8(3) .
B13A C5A B11A 111.0(3) .
C4A C5A B14A 120.5(3) .
C6A C5A B14A 61.5(3) .
B13A C5A B14A 63.9(4) .
B11A C5A B14A 108.2(3) .
C4A C5A B12A 120.4(3) .
C6A C5A B12A 108.7(3) .
B13A C5A B12A 62.5(4) .
B11A C5A B12A 62.3(3) .
B14A C5A B12A 114.6(3) .
C3A B5A B10A 104.0(3) .
C3A B5A B9A 58.8(2) .
B10A B5A B9A 59.4(2) .
C3A B5A B1A 59.26(18) .
B10A B5A B1A 107.7(3) .
B9A B5A B1A 108.7(2) .
C3A B5A B6A 104.3(2) .
B10A B5A B6A 60.0(2) .
B9A B5A B6A 107.7(3) .
B1A B5A B6A 59.5(2) .
C3A B5A H5A 124.9 .
B10A B5A H5A 122.9 .
B9A B5A H5A 121.4 .
B1A B5A H5A 121.1 .
B6A B5A H5A 122.7 .
B11A C6A C5A 63.1(2) .
B11A C6A B15A 63.2(3) .
C5A C6A B15A 112.9(3) .
B11A C6A B19A 110.8(3) .
C5A C6A B19A 109.8(3) .
B15A C6A B19A 58.9(3) .
B11A C6A B14A 113.3(3) .
C5A C6A B14A 60.5(2) .
B15A C6A B14A 111.6(3) .
B19A C6A B14A 62.1(3) .
B11A C6A H6C 117.9 .
C5A C6A H6C 119.6 .
B15A C6A H6C 119.4 .
B19A C6A H6C 121.6 .
B14A C6A H6C 119.1 .
B7A B6A B2A 59.7(2) .
B7A B6A B1A 107.9(3) .
B2A B6A B1A 59.9(2) .
B7A B6A B10A 60.4(3) .
B2A B6A B10A 107.8(3) .
B1A B6A B10A 107.7(3) .
B7A B6A B5A 107.8(3) .
B2A B6A B5A 107.6(2) .
B1A B6A B5A 60.1(2) .
B10A B6A B5A 59.3(2) .
B7A B6A H6B 121.7 .
B2A B6A H6B 122.0 .
B1A B6A H6B 121.7 .
B10A B6A H6B 121.9 .
B5A B6A H6B 122.0 .
B3A B7A B2A 60.8(2) .
B3A B7A B6A 109.1(3) .
B2A B7A B6A 60.3(2) .
B3A B7A B10A 107.7(3) .
B2A B7A B10A 108.0(3) .
B6A B7A B10A 60.1(2) .
B3A B7A B8A 60.3(2) .
B2A B7A B8A 108.8(3) .
B6A B7A B8A 108.4(3) .
B10A B7A B8A 59.4(2) .
B3A B7A H7A1 121.2 .
B2A B7A H7A1 121.2 .
B6A B7A H7A1 121.2 .
B10A B7A H7A1 122.3 .
B8A B7A H7A1 121.6 .
N1A C7A C8A 123.2(4) .
N1A C7A H7AA 118.4 .
C8A C7A H7AA 118.4 .
C9A C8A C7A 121.4(4) .
C9A C8A H8AA 119.3 .
C7A C8A H8AA 119.3 .
B4A B8A B9A 60.4(2) .
B4A B8A B10A 107.8(3) .
B9A B8A B10A 59.5(2) .
B4A B8A B3A 60.1(2) .
B9A B8A B3A 108.0(3) .
B10A B8A B3A 107.3(3) .
B4A B8A B7A 107.3(3) .
B9A B8A B7A 107.5(3) .
B10A B8A B7A 60.2(3) .
B3A B8A B7A 58.9(2) .
B4A B8A H8A1 121.6 .
B9A B8A H8A1 121.7 .
B10A B8A H8A1 122.0 .
B3A B8A H8A1 122.1 .
B7A B8A H8A1 122.3 .
C3A B9A B10A 103.9(3) .
C3A B9A B8A 104.8(3) .
B10A B9A B8A 60.3(2) .
C3A B9A B5A 58.00(19) .
B10A B9A B5A 60.1(2) .
B8A B9A B5A 108.6(3) .
C3A B9A B4A 59.41(18) .
B10A B9A B4A 107.9(3) .
B8A B9A B4A 59.7(2) .
B5A B9A B4A 108.4(3) .
C3A B9A H9A 125.1 .
B10A B9A H9A 122.6 .
B8A B9A H9A 122.1 .
B5A B9A H9A 121.3 .
B4A B9A H9A 121.2 .
C8A C9A C10A 115.9(4) .
C8A C9A C12A 121.7(4) .
C10A C9A C12A 122.4(4) .
B9A B10A B5A 60.5(2) .
B9A B10A B8A 60.2(2) .
B5A B10A B8A 108.9(3) .
B9A B10A B6A 109.1(3) .
B5A B10A B6A 60.7(2) .
B8A B10A B6A 108.7(3) .
B9A B10A B7A 108.3(3) .
B5A B10A B7A 108.0(3) .
B8A B10A B7A 60.5(3) .
B6A B10A B7A 59.4(3) .
B9A B10A H10B 121.2 .
B5A B10A H10B 121.2 .
B8A B10A H10B 121.2 .
B6A B10A H10B 121.2 .
B7A B10A H10B 122.0 .
C9A C10A C11A 120.0(4) .
C9A C10A H10C 120.0 .
C11A C10A H10C 120.0 .
N1A C11A C10A 125.3(3) .
N1A C11A H11B 117.4 .
C10A C11A H11B 117.4 .
C6A B11A C5A 61.1(2) .
C6A B11A B15A 61.2(3) .
C5A B11A B15A 109.7(4) .
C6A B11A B16A 110.0(4) .
C5A B11A B16A 107.8(3) .
B15A B11A B16A 61.2(3) .
C6A B11A B12A 110.7(4) .
C5A B11A B12A 59.5(3) .
B15A B11A B12A 111.8(3) .
B16A B11A B12A 61.3(4) .
C6A B11A H11C 120.0 .
C5A B11A H11C 122.0 .
B15A B11A H11C 119.6 .
B16A B11A H11C 121.1 .
B12A B11A H11C 119.8 .
C5A B12A B11A 58.3(2) .
C5A B12A B13A 57.9(3) .
B11A B12A B13A 104.3(3) .
C5A B12A B17A 104.7(4) .
B11A B12A B17A 104.1(4) .
B13A B12A B17A 60.0(4) .
C5A B12A B16A 104.6(4) .
B11A B12A B16A 58.4(4) .
B13A B12A B16A 105.8(3) .
B17A B12A B16A 58.4(3) .
C5A B12A H12D 124.1 .
B11A B12A H12D 124.2 .
B13A B12A H12D 123.1 .
B17A B12A H12D 123.5 .
B16A B12A H12D 123.3 .
C9A C12A H12G 109.5 .
C9A C12A H12E 109.5 .
H12G C12A H12E 109.5 .
C9A C12A H12F 109.5 .
H12G C12A H12F 109.5 .
H12E C12A H12F 109.5 .
N2A C13A C14A 123.1(5) .
N2A C13A H13B 118.4 .
C14A C13A H13B 118.4 .
C5A B13A B12A 59.5(2) .
C5A B13A B17A 106.0(4) .
B12A B13A B17A 60.1(4) .
C5A B13A B18A 105.7(3) .
B12A B13A B18A 108.7(4) .
B17A B13A B18A 60.6(3) .
C5A B13A B14A 58.6(3) .
B12A B13A B14A 107.9(3) .
B17A B13A B14A 107.9(3) .
B18A B13A B14A 59.7(4) .
C5A B13A H13C 123.8 .
B12A B13A H13C 121.2 .
B17A B13A H13C 121.9 .
B18A B13A H13C 121.9 .
B14A B13A H13C 122.0 .
C15A C14A C13A 121.1(5) .
C15A C14A H14B 119.5 .
C13A C14A H14B 119.5 .
C5A B14A C6A 58.0(2) .
C5A B14A B19A 105.3(3) .
C6A B14A B19A 58.8(3) .
C5A B14A B18A 104.9(4) .
C6A B14A B18A 104.9(3) .
B19A B14A B18A 59.6(3) .
C5A B14A B13A 57.5(3) .
C6A B14A B13A 103.7(4) .
B19A B14A B13A 106.5(4) .
B18A B14A B13A 59.8(3) .
C5A B14A H14C 124.1 .
C6A B14A H14C 124.3 .
B19A B14A H14C 122.4 .
B18A B14A H14C 122.8 .
B13A B14A H14C 123.5 .
B19A B15A C6A 62.1(3) .
B19A B15A B11A 107.3(3) .
C6A B15A B11A 55.6(2) .
B19A B15A B16A 108.8(4) .
C6A B15A B16A 104.8(3) .
B11A B15A B16A 60.3(3) .
B19A B15A B20A 61.2(3) .
C6A B15A B20A 108.3(3) .
B11A B15A B20A 107.4(3) .
B16A B15A B20A 59.5(3) .
B19A B15A H15A 120.1 .
C6A B15A H15A 123.4 .
B11A B15A H15A 123.5 .
B16A B15A H15A 122.4 .
B20A B15A H15A 121.2 .
C16A C15A C14A 115.6(4) .
C16A C15A C18A 123.5(4) .
C14A C15A C18A 120.8(4) .
B11A B16A B17A 107.1(4) .
B11A B16A B15A 58.6(3) .
B17A B16A B15A 108.8(4) .
B11A B16A B20A 107.6(4) .
B17A B16A B20A 60.1(3) .
B15A B16A B20A 61.5(3) .
B11A B16A B12A 60.2(3) .
B17A B16A B12A 60.4(4) .
B15A B16A B12A 108.7(3) .
B20A B16A B12A 109.5(4) .
B11A B16A H16B 123.0 .
B17A B16A H16B 121.8 .
B15A B16A H16B 121.3 .
B20A B16A H16B 120.8 .
B12A B16A H16B 120.7 .
C15A C16A C17A 122.1(5) .
C15A C16A H16C 119.0 .
C17A C16A H16C 119.0 .
B16A B17A B20A 60.7(3) .
B16A B17A B13A 108.0(3) .
B20A B17A B13A 108.6(4) .
B16A B17A B12A 61.2(4) .
B20A B17A B12A 110.6(4) .
B13A B17A B12A 59.9(3) .
B16A B17A B18A 106.6(4) .
B20A B17A B18A 59.0(3) .
B13A B17A B18A 60.1(4) .
B12A B17A B18A 108.2(4) .
B16A B17A H17B 121.8 .
B20A B17A H17B 120.7 .
B13A B17A H17B 121.7 .
B12A B17A H17B 120.3 .
B18A B17A H17B 122.8 .
N2A C17A C16A 124.1(4) .
N2A C17A H17C 117.9 .
C16A C17A H17C 118.0 .
B20A B18A B19A 60.3(3) .
B20A B18A B14A 109.5(3) .
B19A B18A B14A 60.1(3) .
B20A B18A B13A 108.1(4) .
B19A B18A B13A 107.4(3) .
B14A B18A B13A 60.5(3) .
B20A B18A B17A 59.3(3) .
B19A B18A B17A 106.1(4) .
B14A B18A B17A 107.5(3) .
B13A B18A B17A 59.3(4) .
B20A B18A H18D 121.0 .
B19A B18A H18D 122.5 .
B14A B18A H18D 120.9 .
B13A B18A H18D 121.8 .
B17A B18A H18D 123.1 .
C15A C18A H18G 109.5 .
C15A C18A H18E 109.5 .
H18G C18A H18E 109.5 .
C15A C18A H18F 109.5 .
H18G C18A H18F 109.5 .
H18E C18A H18F 109.5 .
B15A B19A C6A 59.0(3) .
B15A B19A B20A 62.9(3) .
C6A B19A B20A 107.4(4) .
B15A B19A B18A 109.7(4) .
C6A B19A B18A 105.7(3) .
B20A B19A B18A 59.1(3) .
B15A B19A B14A 109.2(3) .
C6A B19A B14A 59.1(3) .
B20A B19A B14A 108.7(4) .
B18A B19A B14A 60.3(3) .
B15A B19A H19A 119.8 .
C6A B19A H19A 123.8 .
B20A B19A H19A 121.0 .
B18A B19A H19A 122.3 .
B14A B19A H19A 121.2 .
B18A B20A B17A 61.7(4) .
B18A B20A B16A 107.6(3) .
B17A B20A B16A 59.3(4) .
B18A B20A B19A 60.5(3) .
B17A B20A B19A 108.1(3) .
B16A B20A B19A 104.0(3) .
B18A B20A B15A 105.2(3) .
B17A B20A B15A 106.1(3) .
B16A B20A B15A 58.9(3) .
B19A B20A B15A 55.9(3) .
B18A B20A H20A 121.2 .
B17A B20A H20A 121.1 .
B16A B20A H20A 123.2 .
B19A B20A H20A 123.7 .
B15A B20A H20A 124.6 .
C1A O2A Cu1A 167.1(2) 2

loop_
_geom_bond_atom_site_label_1
_geom_bond_atom_site_label_2
_geom_bond_distance
_geom_bond_site_symmetry_2
Cu1 O1 1.9624(19) .
Cu1 O5 1.9922(19) .
Cu1 N1 2.009(3) .
Cu1 N2 2.011(2) .
Cu1 O2 2.383(2) 2_656
O1 C4 1.267(3) .
O2 C4 1.219(3) .
O2 Cu1 2.383(2) 2_656
O6 C1 1.230(3) .
O5 C1 1.256(3) .
N1 C7 1.333(4) .
N1 C11 1.346(4) .
C1 C2 1.526(4) .
B1 C3 1.717(6) .
B1 B2 1.734(5) .
B1 C2 1.737(5) .
B1 B6 1.757(6) .
B1 B5 1.796(6) .
B1 H1 1.1000 .
N2 C17 1.286(4) .
N2 C13 1.354(4) .
C2 C3 1.627(4) .
C2 B3 1.679(5) .
C2 B2 1.691(4) .
C2 B4 1.699(5) .
B2 B3 1.748(6) .
B2 B6 1.762(5) .
B2 B7 1.763(5) .
B2 H2 1.1000 .
C3 B9 1.662(5) .
C3 B4 1.663(6) .
C3 B5 1.702(5) .
C3 H3B 1.1000 .
B3 B7 1.771(6) .
B3 B8 1.792(6) .
B3 B4 1.833(6) .
B3 H3 1.1000 .
C4 C5 1.539(3) .
B4 B9 1.775(7) .
B4 B8 1.784(6) .
B4 H4 1.1000 .
C5 C6 1.635(4) .
C5 B13 1.703(4) .
C5 B14 1.704(5) .
C5 B12 1.720(4) .
C5 B11 1.720(4) .
B5 B9 1.720(7) .
B5 B6 1.750(6) .
B5 B10 1.765(7) .
B5 H5 1.1000 .
C6 B19 1.686(5) .
C6 B15 1.687(5) .
C6 B11 1.712(5) .
C6 B14 1.714(5) .
C6 H6A 1.1000 .
B6 B7 1.758(7) .
B6 B10 1.795(7) .
B6 H6 1.1000 .
C7 C8 1.372(4) .
C7 H7A 0.9300 .
B7 B10 1.766(6) .
B7 B8 1.791(7) .
B7 H7 1.1000 .
C8 C9 1.383(5) .
C8 H8A 0.9300 .
B8 B10 1.771(8) .
B8 B9 1.826(8) .
B8 H8 1.1000 .
C9 C10 1.369(5) .
C9 C12 1.526(5) .
B9 B10 1.734(6) .
B9 H9 1.1000 .
C10 C11 1.366(5) .
C10 H10A 0.9300 .
B10 H10 1.1000 .
B11 B16 1.760(5) .
B11 B15 1.773(6) .
B11 B12 1.773(5) .
B11 H11 1.1000 .
C11 H11A 0.9300 .
B12 B16 1.762(5) .
B12 B17 1.780(5) .
B12 B13 1.801(6) .
B12 H12 1.1000 .
C12 H12A 0.9600 .
C12 H12B 0.9600 .
C12 H12C 0.9600 .
B13 B18 1.751(6) .
B13 B14 1.753(5) .
B13 B17 1.768(5) .
B13 H13 1.1000 .
C13 C14 1.340(5) .
C13 H13A 0.9300 .
B14 B18 1.756(5) .
B14 B19 1.769(6) .
B14 H14 1.1000 .
C14 C15 1.386(5) .
C14 H14A 0.9300 .
C15 C16 1.324(5) .
C15 C18 1.525(5) .
B15 B20 1.762(6) .
B15 B19 1.780(7) .
B15 B16 1.792(6) .
B15 H15 1.1000 .
B16 B20 1.764(6) .
B16 B17 1.772(6) .
B16 H16 1.1000 .
C16 C17 1.363(5) .
C16 H16A 0.9300 .
B17 B18 1.748(6) .
B17 B20 1.754(6) .
B17 H17 1.1000 .
C17 H17A 0.9300 .
B18 B19 1.783(6) .
B18 B20 1.790(7) .
B18 H18 1.1000 .
C18 H18A 0.9600 .
C18 H18B 0.9600 .
C18 H18C 0.9600 .
B19 B20 1.799(6) .
B19 H19 1.1000 .
B20 H20 1.1000 .
Cu1A O1A 1.966(2) .
Cu1A O3A 1.991(2) .
Cu1A N2A 2.016(3) .
Cu1A N1A 2.024(3) .
Cu1A O2A 2.353(2) 2
O1A C1A 1.251(3) .
C1A O2A 1.210(3) .
C1A C2A 1.536(4) .
N1A C7A 1.314(4) .
N1A C11A 1.336(4) .
B1A C3A 1.723(4) .
B1A C2A 1.726(4) .
B1A B2A 1.774(5) .
B1A B6A 1.780(5) .
B1A B5A 1.791(5) .
B1A H1A 1.1000 .
C2A C3A 1.646(3) .
C2A B2A 1.701(4) .
C2A B3A 1.709(4) .
C2A B4A 1.733(5) .
N2A C17A 1.312(5) .
N2A C13A 1.331(5) .
B2A B7A 1.762(6) .
B2A B6A 1.773(5) .
B2A B3A 1.782(6) .
B2A H2A 1.1000 .
O3A C4A 1.258(3) .
C3A B5A 1.690(4) .
C3A B9A 1.704(5) .
C3A B4A 1.729(4) .
C3A H3C 1.1000 .
B3A B7A 1.760(6) .
B3A B4A 1.780(5) .
B3A B8A 1.785(6) .
B3A H3A 1.1000 .
C4A O4A 1.190(4) .
C4A C5A 1.529(4) .
B4A B8A 1.768(5) .
B4A B9A 1.782(5) .
B4A H4A 1.1000 .
C5A C6A 1.642(4) .
C5A B13A 1.665(5) .
C5A B11A 1.672(5) .
C5A B14A 1.684(5) .
C5A B12A 1.694(6) .
B5A B10A 1.770(6) .
B5A B9A 1.778(6) .
B5A B6A 1.794(6) .
B5A H5A 1.1000 .
C6A B11A 1.552(7) .
C6A B15A 1.647(6) .
C6A B19A 1.697(6) .
C6A B14A 1.702(7) .
C6A H6C 1.1000 .
B6A B7A 1.770(7) .
B6A B10A 1.782(6) .
B6A H6B 1.1000 .
B7A B10A 1.788(6) .
B7A B8A 1.793(7) .
B7A H7A1 1.1000 .
C7A C8A 1.380(6) .
C7A H7AA 0.9300 .
C8A C9A 1.349(6) .
C8A H8AA 0.9300 .
B8A B9A 1.771(6) .
B8A B10A 1.774(6) .
B8A H8A1 1.1000 .
B9A B10A 1.759(6) .
B9A H9A 1.1000 .
C9A C10A 1.350(5) .
C9A C12A 1.553(6) .
B10A H10B 1.1000 .
C10A C11A 1.358(5) .
C10A H10C 0.9300 .
C11A H11B 0.9300 .
B11A B15A 1.679(7) .
B11A B16A 1.709(6) .
B11A B12A 1.740(8) .
B11A H11C 1.1000 .
B12A B13A 1.744(10) .
B12A B17A 1.747(7) .
B12A B16A 1.759(10) .
B12A H12D 1.1000 .
C12A H12G 0.9600 .
C12A H12E 0.9600 .
C12A H12F 0.9600 .
C13A C14A 1.404(7) .
C13A H13B 0.9300 .
B13A B17A 1.744(10) .
B13A B18A 1.759(7) .
B13A B14A 1.772(9) .
B13A H13C 1.1000 .
C14A C15A 1.329(7) .
C14A H14B 0.9300 .
B14A B19A 1.752(7) .
B14A B18A 1.757(8) .
B14A H14C 1.1000 .
B15A B19A 1.644(8) .
B15A B16A 1.724(9) .
B15A B20A 1.769(6) .
B15A H15A 1.1000 .
C15A C16A 1.320(6) .
C15A C18A 1.516(6) .
B16A B17A 1.710(10) .
B16A B20A 1.734(7) .
B16A H16B 1.1000 .
C16A C17A 1.380(6) .
C16A H16C 0.9300 .
B17A B20A 1.725(6) .
B17A B18A 1.766(10) .
B17A H17B 1.1000 .
C17A H17C 0.9300 .
B18A B20A 1.720(6) .
B18A B19A 1.744(8) .
B18A H18D 1.1000 .
C18A H18G 0.9600 .
C18A H18E 0.9600 .
C18A H18F 0.9600 .
B19A B20A 1.741(6) .
B19A H19A 1.1000 .
B20A H20A 1.1000 .
O2A Cu1A 2.353(2) 2

loop_
_geom_torsion_atom_site_label_1
_geom_torsion_atom_site_label_2
_geom_torsion_atom_site_label_3
_geom_torsion_atom_site_label_4
_geom_torsion
_geom_torsion_site_symmetry_1
_geom_torsion_site_symmetry_4
Cu1 O5 C1 O6 -3.4(4) . .
Cu1 O5 C1 C2 176.0(2) . .
O6 C1 C2 C3 8.9(4) . .
O5 C1 C2 C3 -170.5(3) . .
O6 C1 C2 B3 -135.2(3) . .
O5 C1 C2 B3 45.4(4) . .
O6 C1 C2 B2 148.5(3) . .
O5 C1 C2 B2 -30.9(4) . .
O6 C1 C2 B4 -58.7(4) . .
O5 C1 C2 B4 121.9(3) . .
O6 C1 C2 B1 78.0(4) . .
O5 C1 C2 B1 -101.4(3) . .
C3 B1 C2 C1 -107.6(2) . .
B2 B1 C2 C1 115.2(3) . .
B6 B1 C2 C1 156.4(2) . .
B5 B1 C2 C1 -142.7(3) . .
B2 B1 C2 C3 -137.2(3) . .
B6 B1 C2 C3 -96.1(3) . .
B5 B1 C2 C3 -35.1(2) . .
C3 B1 C2 B3 102.7(3) . .
B2 B1 C2 B3 -34.5(3) . .
B6 B1 C2 B3 6.6(3) . .
B5 B1 C2 B3 67.6(3) . .
C3 B1 C2 B2 137.2(3) . .
B6 B1 C2 B2 41.1(2) . .
B5 B1 C2 B2 102.1(3) . .
C3 B1 C2 B4 30.0(3) . .
B2 B1 C2 B4 -107.2(3) . .
B6 B1 C2 B4 -66.1(3) . .
B5 B1 C2 B4 -5.1(4) . .
C1 C2 B2 B1 -103.1(3) . .
C3 C2 B2 B1 39.1(3) . .
B3 C2 B2 B1 144.2(3) . .
B4 C2 B2 B1 104.1(3) . .
C1 C2 B2 B3 112.7(3) . .
C3 C2 B2 B3 -105.2(3) . .
B4 C2 B2 B3 -40.1(3) . .
B1 C2 B2 B3 -144.2(3) . .
C1 C2 B2 B6 -144.5(3) . .
C3 C2 B2 B6 -2.3(4) . .
B3 C2 B2 B6 102.9(3) . .
B4 C2 B2 B6 62.8(4) . .
B1 C2 B2 B6 -41.4(3) . .
C1 C2 B2 B7 153.2(3) . .
C3 C2 B2 B7 -64.6(3) . .
B3 C2 B2 B7 40.5(3) . .
B4 C2 B2 B7 0.5(4) . .
B1 C2 B2 B7 -103.7(3) . .
C3 B1 B2 C2 -35.4(2) . .
B6 B1 B2 C2 -133.0(3) . .
B5 B1 B2 C2 -95.5(3) . .
C3 B1 B2 B3 -3.3(3) . .
C2 B1 B2 B3 32.1(2) . .
B6 B1 B2 B3 -100.9(3) . .
B5 B1 B2 B3 -63.4(3) . .
C3 B1 B2 B6 97.6(3) . .
C2 B1 B2 B6 133.0(3) . .
B5 B1 B2 B6 37.5(3) . .
C3 B1 B2 B7 61.4(3) . .
C2 B1 B2 B7 96.9(3) . .
B6 B1 B2 B7 -36.2(3) . .
B5 B1 B2 B7 1.4(4) . .
C1 C2 C3 B9 -146.5(3) . .
B3 C2 C3 B9 1.3(4) . .
B2 C2 C3 B9 68.5(4) . .
B4 C2 C3 B9 -40.7(3) . .
B1 C2 C3 B9 107.4(3) . .
C1 C2 C3 B4 -105.8(3) . .
B3 C2 C3 B4 42.1(3) . .
B2 C2 C3 B4 109.2(3) . .
B1 C2 C3 B4 148.1(3) . .
C1 C2 C3 B5 146.0(3) . .
B3 C2 C3 B5 -66.2(4) . .
B2 C2 C3 B5 1.0(4) . .
B4 C2 C3 B5 -108.3(3) . .
B1 C2 C3 B5 39.8(3) . .
C1 C2 C3 B1 106.1(3) . .
B3 C2 C3 B1 -106.0(3) . .
B2 C2 C3 B1 -38.9(3) . .
B4 C2 C3 B1 -148.1(3) . .
B2 B1 C3 C2 36.4(2) . .
B6 B1 C3 C2 98.8(3) . .
B5 B1 C3 C2 138.7(3) . .
B2 B1 C3 B9 -68.0(4) . .
C2 B1 C3 B9 -104.4(3) . .
B6 B1 C3 B9 -5.6(4) . .
B5 B1 C3 B9 34.3(3) . .
B2 B1 C3 B4 4.8(4) . .
C2 B1 C3 B4 -31.6(3) . .
B6 B1 C3 B4 67.2(3) . .
B5 B1 C3 B4 107.1(3) . .
B2 B1 C3 B5 -102.3(3) . .
C2 B1 C3 B5 -138.7(3) . .
B6 B1 C3 B5 -39.9(3) . .
C1 C2 B3 B2 -113.5(3) . .
C3 C2 B3 B2 100.9(3) . .
B4 C2 B3 B2 140.5(3) . .
B1 C2 B3 B2 33.9(3) . .
C1 C2 B3 B7 -153.8(3) . .
C3 C2 B3 B7 60.6(3) . .
B2 C2 B3 B7 -40.4(2) . .
B4 C2 B3 B7 100.1(3) . .
B1 C2 B3 B7 -6.5(3) . .
C1 C2 B3 B8 143.5(3) . .
C3 C2 B3 B8 -2.1(4) . .
B2 C2 B3 B8 -103.0(3) . .
B4 C2 B3 B8 37.4(3) . .
B1 C2 B3 B8 -69.1(4) . .
C1 C2 B3 B4 106.1(3) . .
C3 C2 B3 B4 -39.5(3) . .
B2 C2 B3 B4 -140.5(3) . .
B1 C2 B3 B4 -106.6(3) . .
B1 B2 B3 C2 -33.0(2) . .
B6 B2 B3 C2 -97.5(3) . .
B7 B2 B3 C2 -133.8(3) . .
C2 B2 B3 B7 133.8(3) . .
B1 B2 B3 B7 100.8(3) . .
B6 B2 B3 B7 36.3(3) . .
C2 B2 B3 B8 96.2(3) . .
B1 B2 B3 B8 63.2(4) . .
B6 B2 B3 B8 -1.3(4) . .
B7 B2 B3 B8 -37.6(3) . .
C2 B2 B3 B4 34.1(2) . .
B1 B2 B3 B4 1.1(3) . .
B6 B2 B3 B4 -63.4(3) . .
B7 B2 B3 B4 -99.7(3) . .
Cu1 O2 C4 O1 62.1(6) 2_656 .
Cu1 O2 C4 C5 -119.5(4) 2_656 .
Cu1 O1 C4 O2 7.4(4) . .
Cu1 O1 C4 C5 -171.11(16) . .
B9 C3 B4 C2 138.4(3) . .
B5 C3 B4 C2 103.4(3) . .
B1 C3 B4 C2 31.7(3) . .
C2 C3 B4 B9 -138.4(3) . .
B5 C3 B4 B9 -35.0(3) . .
B1 C3 B4 B9 -106.7(3) . .
C2 C3 B4 B8 -97.2(3) . .
B9 C3 B4 B8 41.2(3) . .
B5 C3 B4 B8 6.3(4) . .
B1 C3 B4 B8 -65.5(4) . .
C2 C3 B4 B3 -35.8(2) . .
B9 C3 B4 B3 102.6(3) . .
B5 C3 B4 B3 67.6(3) . .
B1 C3 B4 B3 -4.1(3) . .
C1 C2 B4 C3 107.1(3) . .
B3 C2 B4 C3 -136.9(3) . .
B2 C2 B4 C3 -98.1(3) . .
B1 C2 B4 C3 -30.4(3) . .
C1 C2 B4 B9 142.5(3) . .
C3 C2 B4 B9 35.4(3) . .
B3 C2 B4 B9 -101.5(3) . .
B2 C2 B4 B9 -62.7(4) . .
B1 C2 B4 B9 5.0(4) . .
C1 C2 B4 B8 -153.5(3) . .
C3 C2 B4 B8 99.4(3) . .
B3 C2 B4 B8 -37.5(3) . .
B2 C2 B4 B8 1.3(4) . .
B1 C2 B4 B8 68.9(4) . .
C1 C2 B4 B3 -116.0(3) . .
C3 C2 B4 B3 136.9(3) . .
B2 C2 B4 B3 38.8(3) . .
B1 C2 B4 B3 106.5(3) . .
C2 B3 B4 C3 36.4(2) . .
B2 B3 B4 C3 1.7(3) . .
B7 B3 B4 C3 -61.3(3) . .
B8 B3 B4 C3 -100.2(3) . .
B2 B3 B4 C2 -34.7(2) . .
B7 B3 B4 C2 -97.7(3) . .
B8 B3 B4 C2 -136.6(3) . .
C2 B3 B4 B9 96.3(3) . .
B2 B3 B4 B9 61.5(4) . .
B7 B3 B4 B9 -1.5(4) . .
B8 B3 B4 B9 -40.3(3) . .
C2 B3 B4 B8 136.6(3) . .
B2 B3 B4 B8 101.9(3) . .
B7 B3 B4 B8 38.9(3) . .
O2 C4 C5 C6 14.8(3) . .
O1 C4 C5 C6 -166.5(2) . .
O2 C4 C5 B13 -126.1(3) . .
O1 C4 C5 B13 52.5(4) . .
O2 C4 C5 B14 -54.5(3) . .
O1 C4 C5 B14 124.1(3) . .
O2 C4 C5 B12 156.4(3) . .
O1 C4 C5 B12 -25.0(3) . .
O2 C4 C5 B11 84.0(3) . .
O1 C4 C5 B11 -97.4(3) . .
C2 C3 B5 B9 105.1(3) . .
B4 C3 B5 B9 36.1(3) . .
B1 C3 B5 B9 144.6(3) . .
C2 C3 B5 B6 0.8(4) . .
B9 C3 B5 B6 -104.3(4) . .
B4 C3 B5 B6 -68.2(4) . .
B1 C3 B5 B6 40.3(3) . .
C2 C3 B5 B10 64.1(4) . .
B9 C3 B5 B10 -41.0(3) . .
B4 C3 B5 B10 -4.9(4) . .
B1 C3 B5 B10 103.6(3) . .
C2 C3 B5 B1 -39.5(3) . .
B9 C3 B5 B1 -144.6(3) . .
B4 C3 B5 B1 -108.5(3) . .
B2 B1 B5 C3 94.9(3) . .
C2 B1 B5 C3 34.3(2) . .
B6 B1 B5 C3 133.2(3) . .
C3 B1 B5 B9 -31.3(3) . .
B2 B1 B5 B9 63.6(4) . .
C2 B1 B5 B9 3.1(4) . .
B6 B1 B5 B9 101.9(4) . .
C3 B1 B5 B6 -133.2(3) . .
B2 B1 B5 B6 -38.3(3) . .
C2 B1 B5 B6 -98.8(3) . .
C3 B1 B5 B10 -94.5(4) . .
B2 B1 B5 B10 0.4(4) . .
C2 B1 B5 B10 -60.2(4) . .
B6 B1 B5 B10 38.7(3) . .
C4 C5 C6 B19 -144.4(3) . .
B13 C5 C6 B19 1.1(4) . .
B14 C5 C6 B19 -38.2(3) . .
B12 C5 C6 B19 69.5(3) . .
B11 C5 C6 B19 108.5(3) . .
C4 C5 C6 B15 146.2(3) . .
B13 C5 C6 B15 -68.3(3) . .
B14 C5 C6 B15 -107.6(3) . .
B12 C5 C6 B15 0.1(3) . .
B11 C5 C6 B15 39.0(3) . .
C4 C5 C6 B11 107.2(3) . .
B13 C5 C6 B11 -107.3(3) . .
B14 C5 C6 B11 -146.6(2) . .
B12 C5 C6 B11 -38.9(2) . .
C4 C5 C6 B14 -106.2(3) . .
B13 C5 C6 B14 39.3(3) . .
B12 C5 C6 B14 107.7(3) . .
B11 C5 C6 B14 146.6(2) . .
C3 B5 B6 B1 -39.9(3) . .
B9 B5 B6 B1 -100.6(3) . .
B10 B5 B6 B1 -137.5(3) . .
C3 B5 B6 B7 61.4(4) . .
B9 B5 B6 B7 0.7(4) . .
B10 B5 B6 B7 -36.1(3) . .
B1 B5 B6 B7 101.3(3) . .
C3 B5 B6 B2 -2.2(4) . .
B9 B5 B6 B2 -62.8(4) . .
B10 B5 B6 B2 -99.7(4) . .
B1 B5 B6 B2 37.7(3) . .
C3 B5 B6 B10 97.5(4) . .
B9 B5 B6 B10 36.9(3) . .
B1 B5 B6 B10 137.5(3) . .
C3 B1 B6 B5 39.3(3) . .
B2 B1 B6 B5 137.3(3) . .
C2 B1 B6 B5 97.3(3) . .
C3 B1 B6 B7 -61.9(3) . .
B2 B1 B6 B7 36.1(3) . .
C2 B1 B6 B7 -3.9(4) . .
B5 B1 B6 B7 -101.2(4) . .
C3 B1 B6 B2 -97.9(3) . .
C2 B1 B6 B2 -40.0(2) . .
B5 B1 B6 B2 -137.3(3) . .
C3 B1 B6 B10 1.3(4) . .
B2 B1 B6 B10 99.2(3) . .
C2 B1 B6 B10 59.3(3) . .
B5 B1 B6 B10 -38.0(3) . .
C2 B2 B6 B5 2.8(4) . .
B1 B2 B6 B5 -38.9(3) . .
B3 B2 B6 B5 64.3(4) . .
B7 B2 B6 B5 100.9(4) . .
C2 B2 B6 B1 41.7(3) . .
B3 B2 B6 B1 103.2(3) . .
B7 B2 B6 B1 139.8(3) . .
C2 B2 B6 B7 -98.1(3) . .
B1 B2 B6 B7 -139.8(3) . .
B3 B2 B6 B7 -36.6(3) . .
C2 B2 B6 B10 -60.2(3) . .
B1 B2 B6 B10 -101.9(3) . .
B3 B2 B6 B10 1.3(4) . .
B7 B2 B6 B10 37.9(3) . .
C11 N1 C7 C8 -0.8(5) . .
Cu1 N1 C7 C8 176.8(3) . .
B5 B6 B7 B2 -100.8(3) . .
B1 B6 B7 B2 -35.6(3) . .
B10 B6 B7 B2 -137.0(3) . .
B5 B6 B7 B10 36.2(3) . .
B1 B6 B7 B10 101.4(3) . .
B2 B6 B7 B10 137.0(3) . .
B5 B6 B7 B3 -65.0(4) . .
B1 B6 B7 B3 0.2(4) . .
B2 B6 B7 B3 35.9(3) . .
B10 B6 B7 B3 -101.2(3) . .
B5 B6 B7 B8 -0.9(4) . .
B1 B6 B7 B8 64.4(4) . .
B2 B6 B7 B8 100.0(3) . .
B10 B6 B7 B8 -37.1(3) . .
C2 B2 B7 B6 100.2(3) . .
B1 B2 B7 B6 36.4(3) . .
B3 B2 B7 B6 139.7(3) . .
C2 B2 B7 B10 61.2(4) . .
B1 B2 B7 B10 -2.7(4) . .
B3 B2 B7 B10 100.7(3) . .
B6 B2 B7 B10 -39.0(3) . .
C2 B2 B7 B3 -39.5(2) . .
B1 B2 B7 B3 -103.3(3) . .
B6 B2 B7 B3 -139.7(3) . .
C2 B2 B7 B8 -2.0(4) . .
B1 B2 B7 B8 -65.8(4) . .
B3 B2 B7 B8 37.5(3) . .
B6 B2 B7 B8 -102.2(4) . .
C2 B3 B7 B6 3.7(4) . .
B2 B3 B7 B6 -36.2(3) . .
B8 B3 B7 B6 102.0(4) . .
B4 B3 B7 B6 63.8(3) . .
C2 B3 B7 B2 39.9(2) . .
B8 B3 B7 B2 138.2(3) . .
B4 B3 B7 B2 100.0(3) . .
C2 B3 B7 B10 -61.2(4) . .
B2 B3 B7 B10 -101.0(3) . .
B8 B3 B7 B10 37.2(3) . .
B4 B3 B7 B10 -1.1(4) . .
C2 B3 B7 B8 -98.4(3) . .
B2 B3 B7 B8 -138.2(3) . .
B4 B3 B7 B8 -38.2(3) . .
N1 C7 C8 C9 0.9(6) . .
C3 B4 B8 B10 -4.8(4) . .
C2 B4 B8 B10 -64.8(4) . .
B9 B4 B8 B10 34.5(3) . .
B3 B4 B8 B10 -101.0(3) . .
C3 B4 B8 B7 57.6(4) . .
C2 B4 B8 B7 -2.4(5) . .
B9 B4 B8 B7 96.8(4) . .
B3 B4 B8 B7 -38.7(3) . .
C3 B4 B8 B3 96.2(3) . .
C2 B4 B8 B3 36.2(3) . .
B9 B4 B8 B3 135.5(3) . .
C3 B4 B8 B9 -39.2(3) . .
C2 B4 B8 B9 -99.2(4) . .
B3 B4 B8 B9 -135.5(3) . .
B6 B7 B8 B10 37.7(3) . .
B2 B7 B8 B10 101.4(3) . .
B3 B7 B8 B10 138.4(3) . .
B6 B7 B8 B4 -60.9(4) . .
B2 B7 B8 B4 2.8(5) . .
B10 B7 B8 B4 -98.6(4) . .
B3 B7 B8 B4 39.8(3) . .
B6 B7 B8 B3 -100.7(3) . .
B2 B7 B8 B3 -37.0(3) . .
B10 B7 B8 B3 -138.4(3) . .
B6 B7 B8 B9 0.6(4) . .
B2 B7 B8 B9 64.3(4) . .
B10 B7 B8 B9 -37.1(3) . .
B3 B7 B8 B9 101.3(3) . .
C2 B3 B8 B10 62.5(4) . .
B2 B3 B8 B10 0.8(4) . .
B7 B3 B8 B10 -36.7(3) . .
B4 B3 B8 B10 99.4(4) . .
C2 B3 B8 B4 -36.9(3) . .
B2 B3 B8 B4 -98.6(3) . .
B7 B3 B8 B4 -136.1(4) . .
C2 B3 B8 B7 99.3(3) . .
B2 B3 B8 B7 37.5(3) . .
B4 B3 B8 B7 136.1(4) . .
C2 B3 B8 B9 2.0(4) . .
B2 B3 B8 B9 -59.7(4) . .
B7 B3 B8 B9 -97.3(4) . .
B4 B3 B8 B9 38.9(3) . .
C7 C8 C9 C10 -1.0(6) . .
C7 C8 C9 C12 -179.7(4) . .
C2 C3 B9 B5 -104.3(3) . .
B4 C3 B9 B5 -144.1(3) . .
B1 C3 B9 B5 -35.0(3) . .
C2 C3 B9 B10 -61.7(4) . .
B4 C3 B9 B10 -101.5(4) . .
B5 C3 B9 B10 42.6(3) . .
B1 C3 B9 B10 7.6(5) . .
C2 C3 B9 B4 39.7(3) . .
B5 C3 B9 B4 144.1(3) . .
B1 C3 B9 B4 109.1(3) . .
C2 C3 B9 B8 0.0(4) . .
B4 C3 B9 B8 -39.7(3) . .
B5 C3 B9 B8 104.4(3) . .
B1 C3 B9 B8 69.4(4) . .
B6 B5 B9 C3 94.6(3) . .
B10 B5 B9 C3 132.3(3) . .
B1 B5 B9 C3 31.5(3) . .
C3 B5 B9 B10 -132.3(3) . .
B6 B5 B9 B10 -37.6(3) . .
B1 B5 B9 B10 -100.8(3) . .
C3 B5 B9 B4 -31.7(3) . .
B6 B5 B9 B4 62.9(4) . .
B10 B5 B9 B4 100.5(4) . .
B1 B5 B9 B4 -0.2(4) . .
C3 B5 B9 B8 -95.0(3) . .
B6 B5 B9 B8 -0.4(4) . .
B10 B5 B9 B8 37.3(3) . .
B1 B5 B9 B8 -63.5(4) . .
C2 B4 B9 C3 -35.5(2) . .
B8 B4 B9 C3 -133.8(3) . .
B3 B4 B9 C3 -94.5(3) . .
C3 B4 B9 B5 32.7(3) . .
C2 B4 B9 B5 -2.8(4) . .
B8 B4 B9 B5 -101.0(4) . .
B3 B4 B9 B5 -61.8(4) . .
C3 B4 B9 B10 98.0(4) . .
C2 B4 B9 B10 62.5(4) . .
B8 B4 B9 B10 -35.7(4) . .
B3 B4 B9 B10 3.5(5) . .
C3 B4 B9 B8 133.8(3) . .
C2 B4 B9 B8 98.3(3) . .
B3 B4 B9 B8 39.2(3) . .
B10 B8 B9 C3 -101.0(4) . .
B4 B8 B9 C3 38.9(3) . .
B7 B8 B9 C3 -63.1(4) . .
B3 B8 B9 C3 -1.3(4) . .
B10 B8 B9 B5 -38.1(3) . .
B4 B8 B9 B5 101.8(3) . .
B7 B8 B9 B5 -0.2(4) . .
B3 B8 B9 B5 61.6(4) . .
B4 B8 B9 B10 139.9(3) . .
B7 B8 B9 B10 37.9(3) . .
B3 B8 B9 B10 99.7(4) . .
B10 B8 B9 B4 -139.9(3) . .
B7 B8 B9 B4 -102.0(3) . .
B3 B8 B9 B4 -40.2(3) . .
C8 C9 C10 C11 1.2(6) . .
C12 C9 C10 C11 179.9(4) . .
C3 B9 B10 B5 -42.0(3) . .
B4 B9 B10 B5 -102.7(3) . .
B8 B9 B10 B5 -138.4(3) . .
C3 B9 B10 B7 56.4(5) . .
B5 B9 B10 B7 98.5(4) . .
B4 B9 B10 B7 -4.3(5) . .
B8 B9 B10 B7 -39.9(3) . .
C3 B9 B10 B8 96.3(3) . .
B5 B9 B10 B8 138.4(3) . .
B4 B9 B10 B8 35.6(3) . .
C3 B9 B10 B6 -6.1(5) . .
B5 B9 B10 B6 35.9(3) . .
B4 B9 B10 B6 -66.8(5) . .
B8 B9 B10 B6 -102.4(3) . .
C3 B5 B10 B9 40.2(3) . .
B6 B5 B10 B9 139.0(3) . .
B1 B5 B10 B9 101.2(3) . .
C3 B5 B10 B7 -63.0(4) . .
B9 B5 B10 B7 -103.2(3) . .
B6 B5 B10 B7 35.7(3) . .
B1 B5 B10 B7 -2.0(4) . .
C3 B5 B10 B8 1.4(4) . .
B9 B5 B10 B8 -38.8(3) . .
B6 B5 B10 B8 100.1(3) . .
B1 B5 B10 B8 62.4(4) . .
C3 B5 B10 B6 -98.8(3) . .
B9 B5 B10 B6 -139.0(3) . .
B1 B5 B10 B6 -37.8(3) . .
B6 B7 B10 B9 -98.0(4) . .
B2 B7 B10 B9 -59.5(5) . .
B3 B7 B10 B9 3.3(5) . .
B8 B7 B10 B9 40.8(4) . .
B6 B7 B10 B5 -35.6(3) . .
B2 B7 B10 B5 2.9(4) . .
B3 B7 B10 B5 65.7(4) . .
B8 B7 B10 B5 103.1(3) . .
B6 B7 B10 B8 -138.7(3) . .
B2 B7 B10 B8 -100.3(3) . .
B3 B7 B10 B8 -37.5(3) . .
B2 B7 B10 B6 38.5(3) . .
B3 B7 B10 B6 101.3(3) . .
B8 B7 B10 B6 138.7(3) . .
B4 B8 B10 B9 -35.0(3) . .
B7 B8 B10 B9 -136.3(3) . .
B3 B8 B10 B9 -99.6(3) . .
B4 B8 B10 B5 2.1(4) . .
B7 B8 B10 B5 -99.2(3) . .
B3 B8 B10 B5 -62.5(4) . .
B9 B8 B10 B5 37.1(3) . .
B4 B8 B10 B7 101.3(3) . .
B3 B8 B10 B7 36.7(3) . .
B9 B8 B10 B7 136.3(3) . .
B4 B8 B10 B6 64.7(4) . .
B7 B8 B10 B6 -36.6(3) . .
B3 B8 B10 B6 0.0(4) . .
B9 B8 B10 B6 99.7(3) . .
B5 B6 B10 B9 -35.9(3) . .
B1 B6 B10 B9 3.0(4) . .
B7 B6 B10 B9 103.5(4) . .
B2 B6 B10 B9 65.3(4) . .
B1 B6 B10 B5 38.9(3) . .
B7 B6 B10 B5 139.4(3) . .
B2 B6 B10 B5 101.3(3) . .
B5 B6 B10 B7 -139.4(3) . .
B1 B6 B10 B7 -100.6(3) . .
B2 B6 B10 B7 -38.2(3) . .
B5 B6 B10 B8 -102.1(3) . .
B1 B6 B10 B8 -63.2(4) . .
B7 B6 B10 B8 37.3(3) . .
B2 B6 B10 B8 -0.8(4) . .
B19 C6 B11 C5 -102.2(3) . .
B15 C6 B11 C5 -139.1(2) . .
B14 C6 B11 C5 -32.0(2) . .
C5 C6 B11 B16 98.2(3) . .
B19 C6 B11 B16 -4.0(4) . .
B15 C6 B11 B16 -40.9(3) . .
B14 C6 B11 B16 66.2(3) . .
C5 C6 B11 B15 139.1(2) . .
B19 C6 B11 B15 36.9(3) . .
B14 C6 B11 B15 107.1(3) . .
C5 C6 B11 B12 36.1(2) . .
B19 C6 B11 B12 -66.1(3) . .
B15 C6 B11 B12 -103.0(3) . .
B14 C6 B11 B12 4.1(3) . .
C4 C5 B11 C6 -106.5(2) . .
B13 C5 B11 C6 101.1(3) . .
B14 C5 B11 C6 32.2(2) . .
B12 C5 B11 C6 138.3(2) . .
C4 C5 B11 B16 155.4(3) . .
C6 C5 B11 B16 -98.1(3) . .
B13 C5 B11 B16 3.1(4) . .
B14 C5 B11 B16 -65.8(3) . .
B12 C5 B11 B16 40.3(3) . .
C4 C5 B11 B15 -141.4(2) . .
C6 C5 B11 B15 -34.9(2) . .
B13 C5 B11 B15 66.2(3) . .
B14 C5 B11 B15 -2.7(3) . .
B12 C5 B11 B15 103.4(3) . .
C4 C5 B11 B12 115.2(3) . .
C6 C5 B11 B12 -138.3(2) . .
B13 C5 B11 B12 -37.2(3) . .
B14 C5 B11 B12 -106.1(3) . .
C7 N1 C11 C10 1.0(5) . .
Cu1 N1 C11 C10 -176.7(3) . .
C9 C10 C11 N1 -1.3(7) . .
C4 C5 B12 B16 -144.9(3) . .
C6 C5 B12 B16 -1.6(3) . .
B13 C5 B12 B16 101.9(3) . .
B14 C5 B12 B16 65.8(3) . .
B11 C5 B12 B16 -40.2(2) . .
C4 C5 B12 B11 -104.7(3) . .
C6 C5 B12 B11 38.6(2) . .
B13 C5 B12 B11 142.0(3) . .
B14 C5 B12 B11 106.0(3) . .
C4 C5 B12 B17 153.1(2) . .
C6 C5 B12 B17 -63.6(3) . .
B13 C5 B12 B17 39.9(2) . .
B14 C5 B12 B17 3.8(3) . .
B11 C5 B12 B17 -102.2(3) . .
C4 C5 B12 B13 113.3(3) . .
C6 C5 B12 B13 -103.5(3) . .
B14 C5 B12 B13 -36.0(3) . .
B11 C5 B12 B13 -142.0(3) . .
C6 B11 B12 C5 -35.18(19) . .
B16 B11 B12 C5 -133.7(3) . .
B15 B11 B12 C5 -95.7(3) . .
C6 B11 B12 B16 98.5(3) . .
C5 B11 B12 B16 133.7(3) . .
B15 B11 B12 B16 38.0(3) . .
C6 B11 B12 B17 60.1(3) . .
C5 B11 B12 B17 95.3(3) . .
B16 B11 B12 B17 -38.4(3) . .
B15 B11 B12 B17 -0.5(4) . .
C6 B11 B12 B13 -2.1(3) . .
C5 B11 B12 B13 33.0(2) . .
B16 B11 B12 B13 -100.6(3) . .
B15 B11 B12 B13 -62.7(3) . .
C4 C5 B13 B18 144.1(3) . .
C6 C5 B13 B18 1.4(4) . .
B14 C5 B13 B18 40.6(3) . .
B12 C5 B13 B18 -102.2(3) . .
B11 C5 B13 B18 -65.5(4) . .
C4 C5 B13 B14 103.5(3) . .
C6 C5 B13 B14 -39.2(2) . .
B12 C5 B13 B14 -142.7(3) . .
B11 C5 B13 B14 -106.1(3) . .
C4 C5 B13 B17 -154.2(3) . .
C6 C5 B13 B17 63.1(3) . .
B14 C5 B13 B17 102.3(3) . .
B12 C5 B13 B17 -40.4(3) . .
B11 C5 B13 B17 -3.8(4) . .
C4 C5 B13 B12 -113.7(3) . .
C6 C5 B13 B12 103.5(3) . .
B14 C5 B13 B12 142.7(3) . .
B11 C5 B13 B12 36.7(3) . .
B16 B12 B13 C5 -96.4(3) . .
B11 B12 B13 C5 -33.5(2) . .
B17 B12 B13 C5 -133.4(3) . .
C5 B12 B13 B18 96.9(3) . .
B16 B12 B13 B18 0.4(3) . .
B11 B12 B13 B18 63.4(3) . .
B17 B12 B13 B18 -36.5(3) . .
C5 B12 B13 B14 33.2(2) . .
B16 B12 B13 B14 -63.2(3) . .
B11 B12 B13 B14 -0.3(3) . .
B17 B12 B13 B14 -100.2(3) . .
C5 B12 B13 B17 133.4(3) . .
B16 B12 B13 B17 36.9(2) . .
B11 B12 B13 B17 99.9(3) . .
C17 N2 C13 C14 -2.2(6) . .
Cu1 N2 C13 C14 -175.0(4) . .
C4 C5 B14 C6 107.1(2) . .
B13 C5 B14 C6 -137.8(3) . .
B12 C5 B14 C6 -101.2(2) . .
B11 C5 B14 C6 -32.1(2) . .
C4 C5 B14 B13 -115.1(2) . .
C6 C5 B14 B13 137.8(3) . .
B12 C5 B14 B13 36.6(3) . .
B11 C5 B14 B13 105.7(3) . .
C4 C5 B14 B18 -155.5(2) . .
C6 C5 B14 B18 97.5(3) . .
B13 C5 B14 B18 -40.4(3) . .
B12 C5 B14 B18 -3.7(3) . .
B11 C5 B14 B18 65.4(3) . .
C4 C5 B14 B19 141.5(2) . .
C6 C5 B14 B19 34.4(2) . .
B13 C5 B14 B19 -103.4(3) . .
B12 C5 B14 B19 -66.8(3) . .
B11 C5 B14 B19 2.3(3) . .
B19 C6 B14 C5 139.8(3) . .
B15 C6 B14 C5 102.5(3) . .
B11 C6 B14 C5 32.2(2) . .
C5 C6 B14 B13 -36.5(2) . .
B19 C6 B14 B13 103.3(3) . .
B15 C6 B14 B13 65.9(3) . .
B11 C6 B14 B13 -4.3(3) . .
C5 C6 B14 B18 -98.5(3) . .
B19 C6 B14 B18 41.3(3) . .
B15 C6 B14 B18 3.9(4) . .
B11 C6 B14 B18 -66.3(3) . .
C5 C6 B14 B19 -139.8(3) . .
B15 C6 B14 B19 -37.3(3) . .
B11 C6 B14 B19 -107.6(3) . .
B18 B13 B14 C5 -133.6(3) . .
B17 B13 B14 C5 -96.3(3) . .
B12 B13 B14 C5 -33.1(2) . .
C5 B13 B14 C6 35.7(2) . .
B18 B13 B14 C6 -97.9(3) . .
B17 B13 B14 C6 -60.6(3) . .
B12 B13 B14 C6 2.6(3) . .
C5 B13 B14 B18 133.6(3) . .
B17 B13 B14 B18 37.2(3) . .
B12 B13 B14 B18 100.5(3) . .
C5 B13 B14 B19 96.3(3) . .
B18 B13 B14 B19 -37.3(3) . .
B17 B13 B14 B19 -0.1(4) . .
B12 B13 B14 B19 63.2(3) . .
N2 C13 C14 C15 2.4(8) . .
C13 C14 C15 C16 0.4(7) . .
C13 C14 C15 C18 176.3(5) . .
C5 C6 B15 B20 63.1(4) . .
B19 C6 B15 B20 -41.3(3) . .
B11 C6 B15 B20 101.7(3) . .
B14 C6 B15 B20 -4.3(4) . .
C5 C6 B15 B11 -38.6(2) . .
B19 C6 B15 B11 -143.0(3) . .
B14 C6 B15 B11 -106.0(3) . .
C5 C6 B15 B19 104.4(3) . .
B11 C6 B15 B19 143.0(3) . .
B14 C6 B15 B19 37.0(3) . .
C5 C6 B15 B16 1.4(4) . .
B19 C6 B15 B16 -103.0(3) . .
B11 C6 B15 B16 40.0(3) . .
B14 C6 B15 B16 -66.0(4) . .
C5 B11 B15 C6 34.5(2) . .
B16 B11 B15 C6 133.5(3) . .
B12 B11 B15 C6 96.0(3) . .
C6 B11 B15 B20 -97.0(3) . .
C5 B11 B15 B20 -62.6(3) . .
B16 B11 B15 B20 36.5(3) . .
B12 B11 B15 B20 -1.0(4) . .
C6 B11 B15 B19 -32.6(3) . .
C5 B11 B15 B19 1.9(3) . .
B16 B11 B15 B19 100.9(3) . .
B12 B11 B15 B19 63.5(3) . .
C6 B11 B15 B16 -133.5(3) . .
C5 B11 B15 B16 -99.0(3) . .
B12 B11 B15 B16 -37.5(3) . .
C6 B11 B16 B12 -98.8(3) . .
C5 B11 B16 B12 -39.8(2) . .
B15 B11 B16 B12 -138.2(3) . .
C6 B11 B16 B20 2.9(3) . .
C5 B11 B16 B20 61.8(3) . .
B15 B11 B16 B20 -36.5(3) . .
B12 B11 B16 B20 101.7(3) . .
C6 B11 B16 B17 -60.0(4) . .
C5 B11 B16 B17 -1.0(4) . .
B15 B11 B16 B17 -99.3(3) . .
B12 B11 B16 B17 38.8(3) . .
C6 B11 B16 B15 39.4(3) . .
C5 B11 B16 B15 98.4(3) . .
B12 B11 B16 B15 138.2(3) . .
C5 B12 B16 B11 39.8(2) . .
B17 B12 B16 B11 136.7(3) . .
B13 B12 B16 B11 100.2(3) . .
C5 B12 B16 B20 -60.5(3) . .
B11 B12 B16 B20 -100.3(3) . .
B17 B12 B16 B20 36.4(3) . .
B13 B12 B16 B20 -0.2(3) . .
C5 B12 B16 B17 -96.9(3) . .
B11 B12 B16 B17 -136.7(3) . .
B13 B12 B16 B17 -36.6(2) . .
C5 B12 B16 B15 2.4(4) . .
B11 B12 B16 B15 -37.4(3) . .
B17 B12 B16 B15 99.3(3) . .
B13 B12 B16 B15 62.8(3) . .
C6 B15 B16 B11 -40.0(2) . .
B20 B15 B16 B11 -138.8(3) . .
B19 B15 B16 B11 -100.7(3) . .
C6 B15 B16 B12 -2.4(4) . .
B20 B15 B16 B12 -101.2(3) . .
B11 B15 B16 B12 37.7(3) . .
B19 B15 B16 B12 -63.0(3) . .
C6 B15 B16 B20 98.8(3) . .
B11 B15 B16 B20 138.8(3) . .
B19 B15 B16 B20 38.1(3) . .
C6 B15 B16 B17 61.4(3) . .
B20 B15 B16 B17 -37.4(2) . .
B11 B15 B16 B17 101.4(3) . .
B19 B15 B16 B17 0.7(3) . .
C14 C15 C16 C17 -3.2(8) . .
C18 C15 C16 C17 -179.1(5) . .
C5 B13 B17 B18 -99.1(3) . .
B14 B13 B17 B18 -37.5(3) . .
B12 B13 B17 B18 -139.0(3) . .
C5 B13 B17 B20 -60.9(4) . .
B18 B13 B17 B20 38.2(3) . .
B14 B13 B17 B20 0.7(4) . .
B12 B13 B17 B20 -100.8(3) . .
C5 B13 B17 B16 2.9(4) . .
B18 B13 B17 B16 102.0(3) . .
B14 B13 B17 B16 64.5(4) . .
B12 B13 B17 B16 -36.9(3) . .
C5 B13 B17 B12 39.9(2) . .
B18 B13 B17 B12 139.0(3) . .
B14 B13 B17 B12 101.5(3) . .
B11 B16 B17 B18 62.3(4) . .
B12 B16 B17 B18 101.2(3) . .
B20 B16 B17 B18 -38.1(3) . .
B15 B16 B17 B18 -0.7(3) . .
B11 B16 B17 B20 100.4(3) . .
B12 B16 B17 B20 139.3(3) . .
B15 B16 B17 B20 37.4(2) . .
B11 B16 B17 B13 -1.2(4) . .
B12 B16 B17 B13 37.6(3) . .
B20 B16 B17 B13 -101.7(3) . .
B15 B16 B17 B13 -64.3(3) . .
B11 B16 B17 B12 -38.8(3) . .
B20 B16 B17 B12 -139.3(3) . .
B15 B16 B17 B12 -101.9(3) . .
C5 B12 B17 B18 -2.3(3) . .
B16 B12 B17 B18 -101.8(3) . .
B11 B12 B17 B18 -63.5(3) . .
B13 B12 B17 B18 36.8(3) . .
C5 B12 B17 B20 62.9(3) . .
B16 B12 B17 B20 -36.5(3) . .
B11 B12 B17 B20 1.7(4) . .
B13 B12 B17 B20 102.1(3) . .
C5 B12 B17 B13 -39.2(2) . .
B16 B12 B17 B13 -138.6(3) . .
B11 B12 B17 B13 -100.3(3) . .
C5 B12 B17 B16 99.4(3) . .
B11 B12 B17 B16 38.3(3) . .
B13 B12 B17 B16 138.6(3) . .
C13 N2 C17 C16 -0.8(7) . .
Cu1 N2 C17 C16 172.0(4) . .
C15 C16 C17 N2 3.6(9) . .
B20 B17 B18 B13 -138.2(3) . .
B16 B17 B18 B13 -100.8(3) . .
B12 B17 B18 B13 -37.4(3) . .
B20 B17 B18 B14 -100.6(3) . .
B13 B17 B18 B14 37.6(3) . .
B16 B17 B18 B14 -63.1(4) . .
B12 B17 B18 B14 0.2(4) . .
B20 B17 B18 B19 -37.0(2) . .
B13 B17 B18 B19 101.2(3) . .
B16 B17 B18 B19 0.4(3) . .
B12 B17 B18 B19 63.8(3) . .
B13 B17 B18 B20 138.2(3) . .
B16 B17 B18 B20 37.5(2) . .
B12 B17 B18 B20 100.8(3) . .
C5 B13 B18 B17 98.0(3) . .
B14 B13 B18 B17 138.0(3) . .
B12 B13 B18 B17 36.6(3) . .
C5 B13 B18 B14 -40.0(3) . .
B17 B13 B18 B14 -138.0(3) . .
B12 B13 B18 B14 -101.4(3) . .
C5 B13 B18 B19 -3.2(4) . .
B14 B13 B18 B19 36.8(3) . .
B17 B13 B18 B19 -101.2(4) . .
B12 B13 B18 B19 -64.6(4) . .
C5 B13 B18 B20 60.9(3) . .
B14 B13 B18 B20 100.9(3) . .
B17 B13 B18 B20 -37.1(3) . .
B12 B13 B18 B20 -0.5(3) . .
C5 B14 B18 B17 2.0(4) . .
C6 B14 B18 B17 61.1(3) . .
B13 B14 B18 B17 -37.9(3) . .
B19 B14 B18 B17 101.0(3) . .
C5 B14 B18 B13 39.9(2) . .
C6 B14 B18 B13 99.1(3) . .
B19 B14 B18 B13 138.9(3) . .
C5 B14 B18 B19 -99.0(3) . .
C6 B14 B18 B19 -39.8(3) . .
B13 B14 B18 B19 -138.9(3) . .
C5 B14 B18 B20 -61.0(3) . .
C6 B14 B18 B20 -1.8(4) . .
B13 B14 B18 B20 -100.9(3) . .
B19 B14 B18 B20 38.0(3) . .
C5 C6 B19 B14 37.5(3) . .
B15 C6 B19 B14 142.3(3) . .
B11 C6 B19 B14 105.7(3) . .
C5 C6 B19 B15 -104.8(3) . .
B11 C6 B19 B15 -36.6(3) . .
B14 C6 B19 B15 -142.3(3) . .
C5 C6 B19 B18 -3.0(4) . .
B15 C6 B19 B18 101.8(3) . .
B11 C6 B19 B18 65.2(4) . .
B14 C6 B19 B18 -40.5(3) . .
C5 C6 B19 B20 -64.9(3) . .
B15 C6 B19 B20 39.9(3) . .
B11 C6 B19 B20 3.4(4) . .
B14 C6 B19 B20 -102.4(3) . .
C5 B14 B19 C6 -34.1(2) . .
B13 B14 B19 C6 -95.9(3) . .
B18 B14 B19 C6 -132.8(3) . .
C5 B14 B19 B15 -1.0(3) . .
C6 B14 B19 B15 33.1(2) . .
B13 B14 B19 B15 -62.8(3) . .
B18 B14 B19 B15 -99.7(3) . .
C5 B14 B19 B18 98.7(3) . .
C6 B14 B19 B18 132.8(3) . .
B13 B14 B19 B18 36.9(3) . .
C5 B14 B19 B20 61.2(3) . .
C6 B14 B19 B20 95.3(3) . .
B13 B14 B19 B20 -0.6(4) . .
B18 B14 B19 B20 -37.5(3) . .
B20 B15 B19 C6 133.1(3) . .
B11 B15 B19 C6 33.0(2) . .
B16 B15 B19 C6 95.7(3) . .
C6 B15 B19 B14 -33.6(2) . .
B20 B15 B19 B14 99.5(3) . .
B11 B15 B19 B14 -0.6(4) . .
B16 B15 B19 B14 62.1(3) . .
C6 B15 B19 B18 -96.1(3) . .
B20 B15 B19 B18 37.0(2) . .
B11 B15 B19 B18 -63.1(3) . .
B16 B15 B19 B18 -0.4(3) . .
C6 B15 B19 B20 -133.1(3) . .
B11 B15 B19 B20 -100.1(3) . .
B16 B15 B19 B20 -37.4(2) . .
B17 B18 B19 C6 -60.5(4) . .
B13 B18 B19 C6 3.8(4) . .
B14 B18 B19 C6 40.6(3) . .
B20 B18 B19 C6 -97.1(3) . .
B17 B18 B19 B14 -101.2(3) . .
B13 B18 B19 B14 -36.8(3) . .
B20 B18 B19 B14 -137.7(3) . .
B17 B18 B19 B15 0.0(3) . .
B13 B18 B19 B15 64.3(4) . .
B14 B18 B19 B15 101.1(3) . .
B20 B18 B19 B15 -36.6(3) . .
B17 B18 B19 B20 36.6(3) . .
B13 B18 B19 B20 100.9(3) . .
B14 B18 B19 B20 137.7(3) . .
B18 B17 B20 B15 99.8(3) . .
B13 B17 B20 B15 62.4(4) . .
B16 B17 B20 B15 -38.7(3) . .
B12 B17 B20 B15 -2.4(4) . .
B18 B17 B20 B16 138.5(3) . .
B13 B17 B20 B16 101.0(3) . .
B12 B17 B20 B16 36.3(3) . .
B13 B17 B20 B18 -37.5(3) . .
B16 B17 B20 B18 -138.5(3) . .
B12 B17 B20 B18 -102.2(3) . .
B18 B17 B20 B19 36.4(3) . .
B13 B17 B20 B19 -1.1(4) . .
B16 B17 B20 B19 -102.1(3) . .
B12 B17 B20 B19 -65.8(4) . .
C6 B15 B20 B17 -59.7(4) . .
B11 B15 B20 B17 2.1(4) . .
B19 B15 B20 B17 -99.6(3) . .
B16 B15 B20 B17 38.4(3) . .
C6 B15 B20 B16 -98.1(3) . .
B11 B15 B20 B16 -36.3(3) . .
B19 B15 B20 B16 -138.0(3) . .
C6 B15 B20 B18 2.8(4) . .
B11 B15 B20 B18 64.7(4) . .
B19 B15 B20 B18 -37.0(3) . .
B16 B15 B20 B18 101.0(3) . .
C6 B15 B20 B19 39.8(3) . .
B11 B15 B20 B19 101.6(3) . .
B16 B15 B20 B19 138.0(3) . .
B11 B16 B20 B17 -100.8(3) . .
B12 B16 B20 B17 -36.8(3) . .
B15 B16 B20 B17 -137.5(3) . .
B11 B16 B20 B15 36.7(3) . .
B12 B16 B20 B15 100.7(3) . .
B17 B16 B20 B15 137.5(3) . .
B11 B16 B20 B18 -64.1(3) . .
B12 B16 B20 B18 -0.1(4) . .
B17 B16 B20 B18 36.7(2) . .
B15 B16 B20 B18 -100.8(3) . .
B11 B16 B20 B19 -1.0(4) . .
B12 B16 B20 B19 63.0(4) . .
B17 B16 B20 B19 99.8(3) . .
B15 B16 B20 B19 -37.7(3) . .
B13 B18 B20 B17 37.7(2) . .
B14 B18 B20 B17 101.1(3) . .
B19 B18 B20 B17 138.9(3) . .
B17 B18 B20 B15 -101.8(3) . .
B13 B18 B20 B15 -64.1(4) . .
B14 B18 B20 B15 -0.6(4) . .
B19 B18 B20 B15 37.2(3) . .
B17 B18 B20 B16 -37.3(3) . .
B13 B18 B20 B16 0.4(4) . .
B14 B18 B20 B16 63.9(4) . .
B19 B18 B20 B16 101.7(3) . .
B17 B18 B20 B19 -138.9(3) . .
B13 B18 B20 B19 -101.2(3) . .
B14 B18 B20 B19 -37.8(3) . .
C6 B19 B20 B17 62.7(4) . .
B14 B19 B20 B17 1.0(4) . .
B15 B19 B20 B17 102.2(3) . .
B18 B19 B20 B17 -36.2(3) . .
C6 B19 B20 B15 -39.5(2) . .
B14 B19 B20 B15 -101.1(3) . .
B18 B19 B20 B15 -138.4(3) . .
C6 B19 B20 B16 -1.3(4) . .
B14 B19 B20 B16 -62.9(4) . .
B15 B19 B20 B16 38.2(3) . .
B18 B19 B20 B16 -100.1(3) . .
C6 B19 B20 B18 98.8(3) . .
B14 B19 B20 B18 37.2(3) . .
B15 B19 B20 B18 138.4(3) . .
Cu1A O1A C1A O2A 5.7(5) . .
Cu1A O1A C1A C2A -173.28(17) . .
O2A C1A C2A C3A 5.0(4) . .
O1A C1A C2A C3A -175.9(2) . .
O2A C1A C2A B2A 147.1(3) . .
O1A C1A C2A B2A -33.8(4) . .
O2A C1A C2A B3A -135.6(3) . .
O1A C1A C2A B3A 43.4(4) . .
O2A C1A C2A B1A 74.2(3) . .
O1A C1A C2A B1A -106.7(3) . .
O2A C1A C2A B4A -63.8(3) . .
O1A C1A C2A B4A 115.3(3) . .
C3A B1A C2A C1A -106.4(2) . .
B2A B1A C2A C1A 116.1(3) . .
B6A B1A C2A C1A 156.3(2) . .
B5A B1A C2A C1A -141.3(2) . .
B2A B1A C2A C3A -137.5(2) . .
B6A B1A C2A C3A -97.3(3) . .
B5A B1A C2A C3A -34.9(2) . .
C3A B1A C2A B2A 137.5(2) . .
B6A B1A C2A B2A 40.2(2) . .
B5A B1A C2A B2A 102.5(3) . .
C3A B1A C2A B3A 101.0(3) . .
B2A B1A C2A B3A -36.5(3) . .
B6A B1A C2A B3A 3.8(3) . .
B5A B1A C2A B3A 66.1(3) . .
C3A B1A C2A B4A 31.6(2) . .
B2A B1A C2A B4A -105.9(3) . .
B6A B1A C2A B4A -65.7(3) . .
B5A B1A C2A B4A -3.3(3) . .
C1A C2A B2A B7A 152.5(3) . .
C3A C2A B2A B7A -63.8(3) . .
B3A C2A B2A B7A 39.6(3) . .
B1A C2A B2A B7A -103.1(3) . .
B4A C2A B2A B7A 3.3(3) . .
C1A C2A B2A B6A -145.1(3) . .
C3A C2A B2A B6A -1.4(4) . .
B3A C2A B2A B6A 102.0(3) . .
B1A C2A B2A B6A -40.7(3) . .
B4A C2A B2A B6A 65.7(4) . .
C1A C2A B2A B1A -104.4(3) . .
C3A C2A B2A B1A 39.3(2) . .
B3A C2A B2A B1A 142.7(3) . .
B4A C2A B2A B1A 106.4(3) . .
C1A C2A B2A B3A 112.9(3) . .
C3A C2A B2A B3A -103.4(3) . .
B1A C2A B2A B3A -142.7(3) . .
B4A C2A B2A B3A -36.3(3) . .
C3A B1A B2A C2A -35.7(2) . .
B6A B1A B2A C2A -133.6(3) . .
B5A B1A B2A C2A -95.5(3) . .
C3A B1A B2A B7A 60.7(3) . .
C2A B1A B2A B7A 96.4(3) . .
B6A B1A B2A B7A -37.2(3) . .
B5A B1A B2A B7A 0.9(4) . .
C3A B1A B2A B6A 97.9(3) . .
C2A B1A B2A B6A 133.6(3) . .
B5A B1A B2A B6A 38.1(3) . .
C3A B1A B2A B3A -2.5(3) . .
C2A B1A B2A B3A 33.2(2) . .
B6A B1A B2A B3A -100.4(3) . .
B5A B1A B2A B3A -62.3(3) . .
C1A C2A C3A B5A 146.7(2) . .
B2A C2A C3A B5A -0.2(3) . .
B3A C2A C3A B5A -68.1(3) . .
B1A C2A C3A B5A 39.5(2) . .
B4A C2A C3A B5A -107.7(3) . .
C1A C2A C3A B9A -144.5(2) . .
B2A C2A C3A B9A 68.6(3) . .
B3A C2A C3A B9A 0.7(3) . .
B1A C2A C3A B9A 108.3(3) . .
B4A C2A C3A B9A -39.0(2) . .
C1A C2A C3A B1A 107.2(3) . .
B2A C2A C3A B1A -39.7(3) . .
B3A C2A C3A B1A -107.6(3) . .
B4A C2A C3A B1A -147.3(2) . .
C1A C2A C3A B4A -105.6(3) . .
B2A C2A C3A B4A 107.5(3) . .
B3A C2A C3A B4A 39.7(2) . .
B1A C2A C3A B4A 147.3(2) . .
B2A B1A C3A C2A 36.2(2) . .
B6A B1A C3A C2A 98.0(3) . .
B5A B1A C3A C2A 138.7(2) . .
C2A B1A C3A B5A -138.7(2) . .
B2A B1A C3A B5A -102.5(3) . .
B6A B1A C3A B5A -40.7(2) . .
C2A B1A C3A B9A -101.9(3) . .
B2A B1A C3A B9A -65.7(3) . .
B6A B1A C3A B9A -3.9(3) . .
B5A B1A C3A B9A 36.8(3) . .
C2A B1A C3A B4A -31.8(2) . .
B2A B1A C3A B4A 4.4(3) . .
B6A B1A C3A B4A 66.2(3) . .
B5A B1A C3A B4A 106.9(3) . .
C1A C2A B3A B7A -154.0(3) . .
C3A C2A B3A B7A 63.7(3) . .
B2A C2A B3A B7A -39.6(3) . .
B1A C2A B3A B7A -3.4(4) . .
B4A C2A B3A B7A 103.0(3) . .
C1A C2A B3A B4A 103.1(3) . .
C3A C2A B3A B4A -39.3(2) . .
B2A C2A B3A B4A -142.5(3) . .
B1A C2A B3A B4A -106.3(3) . .
C1A C2A B3A B2A -114.4(3) . .
C3A C2A B3A B2A 103.2(2) . .
B1A C2A B3A B2A 36.2(3) . .
B4A C2A B3A B2A 142.5(3) . .
C1A C2A B3A B8A 143.0(3) . .
C3A C2A B3A B8A 0.7(3) . .
B2A C2A B3A B8A -102.6(3) . .
B1A C2A B3A B8A -66.4(3) . .
B4A C2A B3A B8A 40.0(3) . .
B7A B2A B3A C2A -134.3(3) . .
B6A B2A B3A C2A -97.3(3) . .
B1A B2A B3A C2A -33.5(2) . .
C2A B2A B3A B7A 134.3(3) . .
B6A B2A B3A B7A 37.0(3) . .
B1A B2A B3A B7A 100.9(3) . .
C2A B2A B3A B4A 33.5(2) . .
B7A B2A B3A B4A -100.8(3) . .
B6A B2A B3A B4A -63.8(3) . .
B1A B2A B3A B4A 0.0(3) . .
C2A B2A B3A B8A 96.5(3) . .
B7A B2A B3A B8A -37.8(3) . .
B6A B2A B3A B8A -0.8(3) . .
B1A B2A B3A B8A 63.0(3) . .
Cu1A O3A C4A O4A -2.9(5) . .
Cu1A O3A C4A C5A 179.4(2) . .
B5A C3A B4A C2A 102.7(3) . .
B9A C3A B4A C2A 138.8(2) . .
B1A C3A B4A C2A 31.7(2) . .
C2A C3A B4A B8A -98.6(3) . .
B5A C3A B4A B8A 4.1(4) . .
B9A C3A B4A B8A 40.2(3) . .
B1A C3A B4A B8A -66.8(3) . .
C2A C3A B4A B3A -36.2(2) . .
B5A C3A B4A B3A 66.5(3) . .
B9A C3A B4A B3A 102.6(3) . .
B1A C3A B4A B3A -4.4(3) . .
C2A C3A B4A B9A -138.8(2) . .
B5A C3A B4A B9A -36.1(3) . .
B1A C3A B4A B9A -107.1(3) . .
C1A C2A B4A C3A 107.0(2) . .
B2A C2A B4A C3A -101.0(3) . .
B3A C2A B4A C3A -137.6(2) . .
B1A C2A B4A C3A -31.6(2) . .
C1A C2A B4A B8A -155.8(2) . .
C3A C2A B4A B8A 97.2(3) . .
B2A C2A B4A B8A -3.8(3) . .
B3A C2A B4A B8A -40.4(2) . .
B1A C2A B4A B8A 65.6(3) . .
C1A C2A B4A B3A -115.4(3) . .
C3A C2A B4A B3A 137.6(2) . .
B2A C2A B4A B3A 36.6(3) . .
B1A C2A B4A B3A 106.0(3) . .
C1A C2A B4A B9A 142.2(2) . .
C3A C2A B4A B9A 35.2(2) . .
B2A C2A B4A B9A -65.8(3) . .
B3A C2A B4A B9A -102.4(3) . .
B1A C2A B4A B9A 3.6(3) . .
C2A B3A B4A C3A 35.5(2) . .
B7A B3A B4A C3A -60.7(3) . .
B2A B3A B4A C3A 2.5(3) . .
B8A B3A B4A C3A -98.4(3) . .
B7A B3A B4A C2A -96.2(3) . .
B2A B3A B4A C2A -33.0(2) . .
B8A B3A B4A C2A -133.9(3) . .
C2A B3A B4A B8A 133.9(3) . .
B7A B3A B4A B8A 37.7(3) . .
B2A B3A B4A B8A 100.9(3) . .
C2A B3A B4A B9A 95.9(3) . .
B7A B3A B4A B9A -0.3(4) . .
B2A B3A B4A B9A 62.9(3) . .
B8A B3A B4A B9A -38.0(3) . .
O4A C4A C5A C6A 20.8(5) . .
O3A C4A C5A C6A -161.3(3) . .
O4A C4A C5A B13A 170.0(5) . .
O3A C4A C5A B13A -12.1(6) . .
O4A C4A C5A B11A -41.9(5) . .
O3A C4A C5A B11A 136.0(3) . .
O4A C4A C5A B14A 91.7(5) . .
O3A C4A C5A B14A -90.4(4) . .
O4A C4A C5A B12A -113.6(5) . .
O3A C4A C5A B12A 64.3(5) . .
C2A C3A B5A B10A 63.7(3) . .
B9A C3A B5A B10A -40.2(2) . .
B1A C3A B5A B10A 102.5(3) . .
B4A C3A B5A B10A -4.3(3) . .
C2A C3A B5A B9A 104.0(3) . .
B1A C3A B5A B9A 142.8(3) . .
B4A C3A B5A B9A 35.9(3) . .
C2A C3A B5A B1A -38.8(2) . .
B9A C3A B5A B1A -142.8(3) . .
B4A C3A B5A B1A -106.9(3) . .
C2A C3A B5A B6A 1.7(3) . .
B9A C3A B5A B6A -102.3(3) . .
B1A C3A B5A B6A 40.5(3) . .
B4A C3A B5A B6A -66.4(3) . .
C2A B1A B5A C3A 34.7(2) . .
B2A B1A B5A C3A 95.2(3) . .
B6A B1A B5A C3A 133.1(3) . .
C3A B1A B5A B10A -96.0(3) . .
C2A B1A B5A B10A -61.3(3) . .
B2A B1A B5A B10A -0.8(3) . .
B6A B1A B5A B10A 37.1(3) . .
C3A B1A B5A B9A -33.1(2) . .
C2A B1A B5A B9A 1.6(3) . .
B2A B1A B5A B9A 62.1(3) . .
B6A B1A B5A B9A 100.0(3) . .
C3A B1A B5A B6A -133.1(3) . .
C2A B1A B5A B6A -98.4(3) . .
B2A B1A B5A B6A -37.9(3) . .
C4A C5A C6A B11A -104.8(3) . .
B13A C5A C6A B11A 101.6(4) . .
B14A C5A C6A B11A 143.0(3) . .
B12A C5A C6A B11A 34.5(3) . .
C4A C5A C6A B15A -145.2(4) . .
B13A C5A C6A B15A 61.3(5) . .
B11A C5A C6A B15A -40.3(4) . .
B14A C5A C6A B15A 102.7(4) . .
B12A C5A C6A B15A -5.8(5) . .
C4A C5A C6A B19A 151.2(3) . .
B13A C5A C6A B19A -2.4(5) . .
B11A C5A C6A B19A -103.9(4) . .
B14A C5A C6A B19A 39.1(4) . .
B12A C5A C6A B19A -69.4(4) . .
C4A C5A C6A B14A 112.2(3) . .
B13A C5A C6A B14A -41.4(4) . .
B11A C5A C6A B14A -143.0(3) . .
B12A C5A C6A B14A -108.4(4) . .
C2A B2A B6A B7A -98.3(3) . .
B1A B2A B6A B7A -138.6(3) . .
B3A B2A B6A B7A -36.8(3) . .
C2A B2A B6A B1A 40.4(3) . .
B7A B2A B6A B1A 138.6(3) . .
B3A B2A B6A B1A 101.9(3) . .
C2A B2A B6A B10A -60.2(4) . .
B7A B2A B6A B10A 38.0(3) . .
B1A B2A B6A B10A -100.6(3) . .
B3A B2A B6A B10A 1.3(4) . .
C2A B2A B6A B5A 2.4(4) . .
B7A B2A B6A B5A 100.7(3) . .
B1A B2A B6A B5A -38.0(3) . .
B3A B2A B6A B5A 63.9(4) . .
C3A B1A B6A B7A -61.4(3) . .
C2A B1A B6A B7A -2.5(3) . .
B2A B1A B6A B7A 36.8(3) . .
B5A B1A B6A B7A -100.6(3) . .
C3A B1A B6A B2A -98.2(3) . .
C2A B1A B6A B2A -39.4(2) . .
B5A B1A B6A B2A -137.4(3) . .
C3A B1A B6A B10A 2.5(3) . .
C2A B1A B6A B10A 61.3(3) . .
B2A B1A B6A B10A 100.6(3) . .
B5A B1A B6A B10A -36.8(3) . .
C3A B1A B6A B5A 39.3(2) . .
C2A B1A B6A B5A 98.1(3) . .
B2A B1A B6A B5A 137.4(3) . .
C3A B5A B6A B7A 60.5(3) . .
B10A B5A B6A B7A -37.6(3) . .
B9A B5A B6A B7A -0.9(3) . .
B1A B5A B6A B7A 100.8(3) . .
C3A B5A B6A B2A -2.5(4) . .
B10A B5A B6A B2A -100.6(3) . .
B9A B5A B6A B2A -63.8(4) . .
B1A B5A B6A B2A 37.9(3) . .
C3A B5A B6A B1A -40.3(2) . .
B10A B5A B6A B1A -138.4(3) . .
B9A B5A B6A B1A -101.7(3) . .
C3A B5A B6A B10A 98.1(3) . .
B9A B5A B6A B10A 36.8(2) . .
B1A B5A B6A B10A 138.4(3) . .
C2A B3A B7A B2A 38.9(2) . .
B4A B3A B7A B2A 101.0(3) . .
B8A B3A B7A B2A 138.1(3) . .
C2A B3A B7A B6A 1.5(4) . .
B4A B3A B7A B6A 63.6(4) . .
B2A B3A B7A B6A -37.4(3) . .
B8A B3A B7A B6A 100.8(3) . .
C2A B3A B7A B10A -62.2(4) . .
B4A B3A B7A B10A -0.1(4) . .
B2A B3A B7A B10A -101.1(3) . .
B8A B3A B7A B10A 37.1(3) . .
C2A B3A B7A B8A -99.2(3) . .
B4A B3A B7A B8A -37.1(3) . .
B2A B3A B7A B8A -138.1(3) . .
C2A B2A B7A B3A -39.2(2) . .
B6A B2A B7A B3A -138.7(3) . .
B1A B2A B7A B3A -101.4(3) . .
C2A B2A B7A B6A 99.5(3) . .
B1A B2A B7A B6A 37.2(3) . .
B3A B2A B7A B6A 138.7(3) . .
C2A B2A B7A B10A 61.5(4) . .
B6A B2A B7A B10A -38.0(3) . .
B1A B2A B7A B10A -0.7(4) . .
B3A B2A B7A B10A 100.7(3) . .
C2A B2A B7A B8A -1.4(4) . .
B6A B2A B7A B8A -100.9(3) . .
B1A B2A B7A B8A -63.6(4) . .
B3A B2A B7A B8A 37.8(3) . .
B2A B6A B7A B3A 37.6(3) . .
B1A B6A B7A B3A 0.7(4) . .
B10A B6A B7A B3A -100.0(3) . .
B5A B6A B7A B3A -62.8(4) . .
B1A B6A B7A B2A -36.9(3) . .
B10A B6A B7A B2A -137.6(3) . .
B5A B6A B7A B2A -100.4(3) . .
B2A B6A B7A B10A 137.6(3) . .
B1A B6A B7A B10A 100.6(3) . .
B5A B6A B7A B10A 37.1(2) . .
B2A B6A B7A B8A 101.7(3) . .
B1A B6A B7A B8A 64.7(3) . .
B10A B6A B7A B8A -35.9(3) . .
B5A B6A B7A B8A 1.2(3) . .
C11A N1A C7A C8A -6.2(7) . .
Cu1A N1A C7A C8A 174.3(4) . .
N1A C7A C8A C9A 4.6(9) . .
C3A B4A B8A B9A -39.3(2) . .
C2A B4A B8A B9A -98.1(3) . .
B3A B4A B8A B9A -137.4(3) . .
C3A B4A B8A B10A -2.0(4) . .
C2A B4A B8A B10A -60.8(3) . .
B3A B4A B8A B10A -100.1(3) . .
B9A B4A B8A B10A 37.3(3) . .
C3A B4A B8A B3A 98.0(3) . .
C2A B4A B8A B3A 39.3(2) . .
B9A B4A B8A B3A 137.4(3) . .
C3A B4A B8A B7A 61.4(3) . .
C2A B4A B8A B7A 2.6(4) . .
B3A B4A B8A B7A -36.6(3) . .
B9A B4A B8A B7A 100.7(3) . .
C2A B3A B8A B4A -40.0(2) . .
B7A B3A B8A B4A -138.3(3) . .
B2A B3A B8A B4A -100.9(3) . .
C2A B3A B8A B9A -1.7(4) . .
B7A B3A B8A B9A -100.0(3) . .
B4A B3A B8A B9A 38.3(3) . .
B2A B3A B8A B9A -62.7(4) . .
C2A B3A B8A B10A 61.0(3) . .
B7A B3A B8A B10A -37.3(3) . .
B4A B3A B8A B10A 101.0(3) . .
B2A B3A B8A B10A 0.1(3) . .
C2A B3A B8A B7A 98.3(3) . .
B4A B3A B8A B7A 138.3(3) . .
B2A B3A B8A B7A 37.4(3) . .
B3A B7A B8A B4A 37.2(3) . .
B2A B7A B8A B4A -0.8(4) . .
B6A B7A B8A B4A -64.8(3) . .
B10A B7A B8A B4A -101.0(3) . .
B3A B7A B8A B9A 100.8(3) . .
B2A B7A B8A B9A 62.8(4) . .
B6A B7A B8A B9A -1.1(4) . .
B10A B7A B8A B9A -37.3(3) . .
B3A B7A B8A B10A 138.2(3) . .
B2A B7A B8A B10A 100.2(3) . .
B6A B7A B8A B10A 36.2(3) . .
B2A B7A B8A B3A -38.0(3) . .
B6A B7A B8A B3A -102.0(3) . .
B10A B7A B8A B3A -138.2(3) . .
C2A C3A B9A B10A -64.2(3) . .
B5A C3A B9A B10A 40.5(2) . .
B1A C3A B9A B10A 3.7(3) . .
B4A C3A B9A B10A -102.8(3) . .
C2A C3A B9A B8A -1.7(3) . .
B5A C3A B9A B8A 102.9(3) . .
B1A C3A B9A B8A 66.1(3) . .
B4A C3A B9A B8A -40.4(3) . .
C2A C3A B9A B5A -104.7(3) . .
B1A C3A B9A B5A -36.8(3) . .
B4A C3A B9A B5A -143.3(3) . .
C2A C3A B9A B4A 38.6(2) . .
B5A C3A B9A B4A 143.3(3) . .
B1A C3A B9A B4A 106.5(3) . .
B4A B8A B9A C3A 40.2(2) . .
B10A B8A B9A C3A -97.7(3) . .
B3A B8A B9A C3A 2.1(4) . .
B7A B8A B9A C3A -60.1(3) . .
B4A B8A B9A B10A 138.0(3) . .
B3A B8A B9A B10A 99.8(3) . .
B7A B8A B9A B10A 37.6(3) . .
B4A B8A B9A B5A 100.9(3) . .
B10A B8A B9A B5A -37.1(3) . .
B3A B8A B9A B5A 62.8(4) . .
B7A B8A B9A B5A 0.6(3) . .
B10A B8A B9A B4A -138.0(3) . .
B3A B8A B9A B4A -38.1(3) . .
B7A B8A B9A B4A -100.3(3) . .
B10A B5A B9A C3A 133.3(3) . .
B1A B5A B9A C3A 33.3(2) . .
B6A B5A B9A C3A 96.3(3) . .
C3A B5A B9A B10A -133.3(3) . .
B1A B5A B9A B10A -100.0(3) . .
B6A B5A B9A B10A -37.0(2) . .
C3A B5A B9A B8A -96.1(3) . .
B10A B5A B9A B8A 37.2(3) . .
B1A B5A B9A B8A -62.8(3) . .
B6A B5A B9A B8A 0.2(3) . .
C3A B5A B9A B4A -32.8(2) . .
B10A B5A B9A B4A 100.5(3) . .
B1A B5A B9A B4A 0.5(4) . .
B6A B5A B9A B4A 63.5(3) . .
C2A B4A B9A C3A -34.6(2) . .
B8A B4A B9A C3A -133.5(3) . .
B3A B4A B9A C3A -95.3(3) . .
C3A B4A B9A B10A 95.8(3) . .
C2A B4A B9A B10A 61.2(3) . .
B8A B4A B9A B10A -37.7(3) . .
B3A B4A B9A B10A 0.5(4) . .
C3A B4A B9A B8A 133.5(3) . .
C2A B4A B9A B8A 98.9(3) . .
B3A B4A B9A B8A 38.2(3) . .
C3A B4A B9A B5A 32.3(2) . .
C2A B4A B9A B5A -2.3(3) . .
B8A B4A B9A B5A -101.2(3) . .
B3A B4A B9A B5A -63.0(3) . .
C7A C8A C9A C10A -0.2(9) . .
C7A C8A C9A C12A 177.8(5) . .
C3A B9A B10A B5A -39.5(2) . .
B8A B9A B10A B5A -138.8(3) . .
B4A B9A B10A B5A -101.4(3) . .
C3A B9A B10A B8A 99.3(3) . .
B5A B9A B10A B8A 138.8(3) . .
B4A B9A B10A B8A 37.4(3) . .
C3A B9A B10A B6A -1.8(4) . .
B8A B9A B10A B6A -101.1(3) . .
B5A B9A B10A B6A 37.7(3) . .
B4A B9A B10A B6A -63.7(4) . .
C3A B9A B10A B7A 61.3(4) . .
B8A B9A B10A B7A -38.0(3) . .
B5A B9A B10A B7A 100.8(3) . .
B4A B9A B10A B7A -0.6(4) . .
C3A B5A B10A B9A 39.9(2) . .
B1A B5A B10A B9A 101.7(3) . .
B6A B5A B10A B9A 138.5(3) . .
C3A B5A B10A B8A 2.7(4) . .
B9A B5A B10A B8A -37.2(3) . .
B1A B5A B10A B8A 64.5(4) . .
B6A B5A B10A B8A 101.4(3) . .
C3A B5A B10A B6A -98.6(3) . .
B9A B5A B10A B6A -138.5(3) . .
B1A B5A B10A B6A -36.9(2) . .
C3A B5A B10A B7A -61.4(3) . .
B9A B5A B10A B7A -101.3(3) . .
B1A B5A B10A B7A 0.4(4) . .
B6A B5A B10A B7A 37.3(3) . .
B4A B8A B10A B9A -37.7(3) . .
B3A B8A B10A B9A -101.1(3) . .
B7A B8A B10A B9A -137.8(3) . .
B4A B8A B10A B5A -0.4(4) . .
B9A B8A B10A B5A 37.3(3) . .
B3A B8A B10A B5A -63.8(4) . .
B7A B8A B10A B5A -100.5(3) . .
B4A B8A B10A B6A 64.1(4) . .
B9A B8A B10A B6A 101.8(3) . .
B3A B8A B10A B6A 0.7(4) . .
B7A B8A B10A B6A -36.0(3) . .
B4A B8A B10A B7A 100.1(3) . .
B9A B8A B10A B7A 137.8(3) . .
B3A B8A B10A B7A 36.7(3) . .
B7A B6A B10A B9A 100.5(3) . .
B2A B6A B10A B9A 62.8(4) . .
B1A B6A B10A B9A -0.4(4) . .
B5A B6A B10A B9A -37.6(3) . .
B7A B6A B10A B5A 138.1(3) . .
B2A B6A B10A B5A 100.4(3) . .
B1A B6A B10A B5A 37.2(3) . .
B7A B6A B10A B8A 36.5(3) . .
B2A B6A B10A B8A -1.2(4) . .
B1A B6A B10A B8A -64.5(4) . .
B5A B6A B10A B8A -101.6(3) . .
B2A B6A B10A B7A -37.7(3) . .
B1A B6A B10A B7A -100.9(3) . .
B5A B6A B10A B7A -138.1(3) . .
B3A B7A B10A B9A 0.4(4) . .
B2A B7A B10A B9A -63.8(4) . .
B6A B7A B10A B9A -101.9(3) . .
B8A B7A B10A B9A 37.8(3) . .
B3A B7A B10A B5A 64.4(4) . .
B2A B7A B10A B5A 0.2(4) . .
B6A B7A B10A B5A -37.8(3) . .
B8A B7A B10A B5A 101.9(3) . .
B3A B7A B10A B8A -37.5(3) . .
B2A B7A B10A B8A -101.7(3) . .
B6A B7A B10A B8A -139.7(3) . .
B3A B7A B10A B6A 102.2(3) . .
B2A B7A B10A B6A 38.0(3) . .
B8A B7A B10A B6A 139.7(3) . .
C8A C9A C10A C11A -1.7(8) . .
C12A C9A C10A C11A -179.8(5) . .
C7A N1A C11A C10A 4.2(6) . .
Cu1A N1A C11A C10A -176.4(4) . .
C9A C10A C11A N1A -0.3(8) . .
B15A C6A B11A C5A 138.1(3) . .
B19A C6A B11A C5A 102.3(3) . .
B14A C6A B11A C5A 34.8(3) . .
C5A C6A B11A B15A -138.1(3) . .
B19A C6A B11A B15A -35.8(3) . .
B14A C6A B11A B15A -103.3(3) . .
C5A C6A B11A B16A -99.9(4) . .
B15A C6A B11A B16A 38.2(4) . .
B19A C6A B11A B16A 2.4(5) . .
B14A C6A B11A B16A -65.1(5) . .
C5A C6A B11A B12A -34.0(3) . .
B15A C6A B11A B12A 104.1(4) . .
B19A C6A B11A B12A 68.3(4) . .
B14A C6A B11A B12A 0.8(4) . .
C4A C5A B11A C6A 105.1(3) . .
B13A C5A B11A C6A -102.1(4) . .
B14A C5A B11A C6A -33.9(3) . .
B12A C5A B11A C6A -142.6(3) . .
C4A C5A B11A B15A 143.5(3) . .
C6A C5A B11A B15A 38.4(3) . .
B13A C5A B11A B15A -63.7(5) . .
B14A C5A B11A B15A 4.5(4) . .
B12A C5A B11A B15A -104.2(4) . .
C4A C5A B11A B16A -151.5(3) . .
C6A C5A B11A B16A 103.4(4) . .
B13A C5A B11A B16A 1.3(5) . .
B14A C5A B11A B16A 69.6(5) . .
B12A C5A B11A B16A -39.2(4) . .
C4A C5A B11A B12A -112.3(3) . .
C6A C5A B11A B12A 142.6(3) . .
B13A C5A B11A B12A 40.5(4) . .
B14A C5A B11A B12A 108.8(4) . .
C4A C5A B12A B11A 105.3(3) . .
C6A C5A B12A B11A -32.0(3) . .
B13A C5A B12A B11A -136.9(3) . .
B14A C5A B12A B11A -98.5(4) . .
C4A C5A B12A B13A -117.8(3) . .
C6A C5A B12A B13A 104.9(3) . .
B11A C5A B12A B13A 136.9(3) . .
B14A C5A B12A B13A 38.4(4) . .
C4A C5A B12A B17A -157.0(4) . .
C6A C5A B12A B17A 65.7(5) . .
B13A C5A B12A B17A -39.2(4) . .
B11A C5A B12A B17A 97.7(5) . .
B14A C5A B12A B17A -0.8(6) . .
C4A C5A B12A B16A 142.5(3) . .
C6A C5A B12A B16A 5.1(5) . .
B13A C5A B12A B16A -99.8(4) . .
B11A C5A B12A B16A 37.2(4) . .
B14A C5A B12A B16A -61.4(6) . .
C6A B11A B12A C5A 34.6(3) . .
B15A B11A B12A C5A 100.8(4) . .
B16A B11A B12A C5A 136.7(4) . .
C6A B11A B12A B13A -2.1(4) . .
C5A B11A B12A B13A -36.7(3) . .
B15A B11A B12A B13A 64.1(5) . .
B16A B11A B12A B13A 100.0(4) . .
C6A B11A B12A B17A -64.1(5) . .
C5A B11A B12A B17A -98.8(5) . .
B15A B11A B12A B17A 2.0(6) . .
B16A B11A B12A B17A 38.0(4) . .
C6A B11A B12A B16A -102.1(4) . .
C5A B11A B12A B16A -136.7(4) . .
B15A B11A B12A B16A -35.9(4) . .
C17A N2A C13A C14A 0.8(9) . .
Cu1A N2A C13A C14A -178.2(5) . .
C4A C5A B13A B12A 109.0(4) . .
C6A C5A B13A B12A -100.6(4) . .
B11A C5A B13A B12A -40.4(4) . .
B14A C5A B13A B12A -141.0(3) . .
C4A C5A B13A B17A 148.6(4) . .
C6A C5A B13A B17A -61.1(5) . .
B11A C5A B13A B17A -0.8(5) . .
B14A C5A B13A B17A -101.5(4) . .
B12A C5A B13A B17A 39.6(4) . .
C4A C5A B13A B18A -148.2(4) . .
C6A C5A B13A B18A 2.1(6) . .
B11A C5A B13A B18A 62.4(6) . .
B14A C5A B13A B18A -38.2(4) . .
B12A C5A B13A B18A 102.8(5) . .
C4A C5A B13A B14A -109.9(4) . .
C6A C5A B13A B14A 40.4(3) . .
B11A C5A B13A B14A 100.7(4) . .
B12A C5A B13A B14A 141.0(3) . .
B11A B12A B13A C5A 36.8(2) . .
B17A B12A B13A C5A 135.1(3) . .
B16A B12A B13A C5A 97.6(4) . .
C5A B12A B13A B17A -135.1(3) . .
B11A B12A B13A B17A -98.2(4) . .
B16A B12A B13A B17A -37.5(4) . .
C5A B12A B13A B18A -97.6(4) . .
B11A B12A B13A B18A -60.7(5) . .
B17A B12A B13A B18A 37.5(4) . .
B16A B12A B13A B18A 0.0(6) . .
C5A B12A B13A B14A -34.3(3) . .
B11A B12A B13A B14A 2.5(4) . .
B17A B12A B13A B14A 100.7(3) . .
B16A B12A B13A B14A 63.2(4) . .
N2A C13A C14A C15A 3.0(11) . .
C4A C5A B14A C6A -105.1(3) . .
B13A C5A B14A C6A 136.6(3) . .
B11A C5A B14A C6A 31.6(3) . .
B12A C5A B14A C6A 98.8(4) . .
C4A C5A B14A B19A -141.6(3) . .
C6A C5A B14A B19A -36.5(3) . .
B13A C5A B14A B19A 100.1(4) . .
B11A C5A B14A B19A -4.9(5) . .
B12A C5A B14A B19A 62.2(6) . .
C4A C5A B14A B18A 156.4(3) . .
C6A C5A B14A B18A -98.5(3) . .
B13A C5A B14A B18A 38.1(3) . .
B11A C5A B14A B18A -66.9(4) . .
B12A C5A B14A B18A 0.3(5) . .
C4A C5A B14A B13A 118.3(3) . .
C6A C5A B14A B13A -136.6(3) . .
B11A C5A B14A B13A -105.0(3) . .
B12A C5A B14A B13A -37.9(4) . .
B11A C6A B14A C5A -35.8(3) . .
B15A C6A B14A C5A -104.9(4) . .
B19A C6A B14A C5A -137.9(4) . .
B11A C6A B14A B19A 102.1(4) . .
C5A C6A B14A B19A 137.9(4) . .
B15A C6A B14A B19A 33.0(4) . .
B11A C6A B14A B18A 62.7(4) . .
C5A C6A B14A B18A 98.5(4) . .
B15A C6A B14A B18A -6.4(5) . .
B19A C6A B14A B18A -39.4(4) . .
B11A C6A B14A B13A 0.8(4) . .
C5A C6A B14A B13A 36.6(2) . .
B15A C6A B14A B13A -68.3(4) . .
B19A C6A B14A B13A -101.3(4) . .
B12A B13A B14A C5A 34.7(3) . .
B17A B13A B14A C5A 98.2(4) . .
B18A B13A B14A C5A 136.3(4) . .
C5A B13A B14A C6A -36.8(3) . .
B12A B13A B14A C6A -2.1(4) . .
B17A B13A B14A C6A 61.4(5) . .
B18A B13A B14A C6A 99.5(3) . .
C5A B13A B14A B19A -97.9(4) . .
B12A B13A B14A B19A -63.2(4) . .
B17A B13A B14A B19A 0.3(6) . .
B18A B13A B14A B19A 38.4(4) . .
C5A B13A B14A B18A -136.3(4) . .
B12A B13A B14A B18A -101.6(4) . .
B17A B13A B14A B18A -38.1(4) . .
B11A C6A B15A B19A -140.3(4) . .
C5A C6A B15A B19A -100.1(4) . .
B14A C6A B15A B19A -34.2(4) . .
C5A C6A B15A B11A 40.3(3) . .
B19A C6A B15A B11A 140.3(4) . .
B14A C6A B15A B11A 106.1(4) . .
B11A C6A B15A B16A -36.6(4) . .
C5A C6A B15A B16A 3.6(5) . .
B19A C6A B15A B16A 103.7(4) . .
B14A C6A B15A B16A 69.5(5) . .
B11A C6A B15A B20A -98.9(4) . .
C5A C6A B15A B20A -58.7(5) . .
B19A C6A B15A B20A 41.4(3) . .
B14A C6A B15A B20A 7.2(6) . .
C6A B11A B15A B19A 36.2(4) . .
C5A B11A B15A B19A -2.2(5) . .
B16A B11A B15A B19A -102.2(4) . .
B12A B11A B15A B19A -66.2(5) . .
C5A B11A B15A C6A -38.4(3) . .
B16A B11A B15A C6A -138.4(4) . .
B12A B11A B15A C6A -102.4(4) . .
C6A B11A B15A B16A 138.4(4) . .
C5A B11A B15A B16A 100.0(4) . .
B12A B11A B15A B16A 36.0(5) . .
C6A B11A B15A B20A 100.7(4) . .
C5A B11A B15A B20A 62.3(4) . .
B16A B11A B15A B20A -37.7(4) . .
B12A B11A B15A B20A -1.7(5) . .
C13A C14A C15A C16A -5.1(10) . .
C13A C14A C15A C18A 178.4(6) . .
C6A B11A B16A B17A 63.7(5) . .
C5A B11A B16A B17A -1.2(6) . .
B15A B11A B16A B17A 101.9(4) . .
B12A B11A B16A B17A -39.6(5) . .
C6A B11A B16A B15A -38.2(4) . .
C5A B11A B16A B15A -103.2(4) . .
B12A B11A B16A B15A -141.5(4) . .
C6A B11A B16A B20A 0.5(6) . .
C5A B11A B16A B20A -64.5(5) . .
B15A B11A B16A B20A 38.7(4) . .
B12A B11A B16A B20A -102.9(5) . .
C6A B11A B16A B12A 103.3(4) . .
C5A B11A B16A B12A 38.4(4) . .
B15A B11A B16A B12A 141.5(4) . .
B19A B15A B16A B11A 99.6(3) . .
C6A B15A B16A B11A 34.5(3) . .
B20A B15A B16A B11A 137.3(4) . .
B19A B15A B16A B17A 0.6(5) . .
C6A B15A B16A B17A -64.4(5) . .
B11A B15A B16A B17A -99.0(4) . .
B20A B15A B16A B17A 38.4(3) . .
B19A B15A B16A B20A -37.8(3) . .
C6A B15A B16A B20A -102.8(4) . .
B11A B15A B16A B20A -137.3(4) . .
B19A B15A B16A B12A 64.8(5) . .
C6A B15A B16A B12A -0.2(6) . .
B11A B15A B16A B12A -34.8(4) . .
B20A B15A B16A B12A 102.6(5) . .
C5A B12A B16A B11A -37.1(3) . .
B13A B12A B16A B11A -97.3(4) . .
B17A B12A B16A B11A -135.5(4) . .
C5A B12A B16A B17A 98.5(5) . .
B11A B12A B16A B17A 135.5(4) . .
B13A B12A B16A B17A 38.2(5) . .
C5A B12A B16A B15A -3.0(6) . .
B11A B12A B16A B15A 34.1(4) . .
B13A B12A B16A B15A -63.2(6) . .
B17A B12A B16A B15A -101.5(5) . .
C5A B12A B16A B20A 62.5(5) . .
B11A B12A B16A B20A 99.6(5) . .
B13A B12A B16A B20A 2.3(6) . .
B17A B12A B16A B20A -35.9(4) . .
C14A C15A C16A C17A 3.8(8) . .
C18A C15A C16A C17A -179.8(5) . .
B11A B16A B17A B20A -100.9(4) . .
B15A B16A B17A B20A -39.0(3) . .
B12A B16A B17A B20A -140.4(4) . .
B11A B16A B17A B13A 0.8(6) . .
B15A B16A B17A B13A 62.6(5) . .
B20A B16A B17A B13A 101.6(5) . .
B12A B16A B17A B13A -38.7(4) . .
B11A B16A B17A B12A 39.5(4) . .
B15A B16A B17A B12A 101.3(4) . .
B20A B16A B17A B12A 140.4(4) . .
B11A B16A B17A B18A -62.5(5) . .
B15A B16A B17A B18A -0.7(4) . .
B20A B16A B17A B18A 38.3(3) . .
B12A B16A B17A B18A -102.0(4) . .
C5A B13A B17A B16A 0.0(6) . .
B12A B13A B17A B16A 39.3(5) . .
B18A B13A B17A B16A -99.2(4) . .
B14A B13A B17A B16A -61.5(6) . .
C5A B13A B17A B20A 64.3(6) . .
B12A B13A B17A B20A 103.6(5) . .
B18A B13A B17A B20A -35.0(4) . .
B14A B13A B17A B20A 2.8(6) . .
C5A B13A B17A B12A -39.3(4) . .
B18A B13A B17A B12A -138.5(4) . .
B14A B13A B17A B12A -100.8(4) . .
C5A B13A B17A B18A 99.2(5) . .
B12A B13A B17A B18A 138.5(4) . .
B14A B13A B17A B18A 37.7(4) . .
C5A B12A B17A B16A -98.3(5) . .
B11A B12A B17A B16A -38.0(4) . .
B13A B12A B17A B16A -136.6(4) . .
C5A B12A B17A B20A -61.9(7) . .
B11A B12A B17A B20A -1.5(7) . .
B13A B12A B17A B20A -100.1(6) . .
B16A B12A B17A B20A 36.5(4) . .
C5A B12A B17A B13A 38.2(4) . .
B11A B12A B17A B13A 98.6(4) . .
B16A B12A B17A B13A 136.6(4) . .
C5A B12A B17A B18A 1.0(6) . .
B11A B12A B17A B18A 61.4(6) . .
B13A B12A B17A B18A -37.2(5) . .
B16A B12A B17A B18A 99.4(4) . .
C13A N2A C17A C16A -2.2(7) . .
Cu1A N2A C17A C16A 176.8(4) . .
C15A C16A C17A N2A -0.1(8) . .
C5A B14A B18A B20A 63.3(5) . .
C6A B14A B18A B20A 3.0(5) . .
B19A B14A B18A B20A -36.0(4) . .
B13A B14A B18A B20A 100.3(5) . .
C5A B14A B18A B19A 99.2(4) . .
C6A B14A B18A B19A 39.0(4) . .
B13A B14A B18A B19A 136.3(4) . .
C5A B14A B18A B13A -37.1(3) . .
C6A B14A B18A B13A -97.3(4) . .
B19A B14A B18A B13A -136.3(4) . .
C5A B14A B18A B17A 0.4(5) . .
C6A B14A B18A B17A -59.8(5) . .
B19A B14A B18A B17A -98.8(4) . .
B13A B14A B18A B17A 37.5(4) . .
C5A B13A B18A B20A -64.8(6) . .
B12A B13A B18A B20A -2.3(6) . .
B17A B13A B18A B20A 35.0(4) . .
B14A B13A B18A B20A -102.6(5) . .
C5A B13A B18A B19A -1.1(7) . .
B12A B13A B18A B19A 61.4(6) . .
B17A B13A B18A B19A 98.7(4) . .
B14A B13A B18A B19A -38.9(4) . .
C5A B13A B18A B14A 37.7(4) . .
B12A B13A B18A B14A 100.3(4) . .
B17A B13A B18A B14A 137.6(4) . .
C5A B13A B18A B17A -99.8(5) . .
B12A B13A B18A B17A -37.3(4) . .
B14A B13A B18A B17A -137.6(4) . .
B16A B17A B18A B20A -39.1(3) . .
B13A B17A B18A B20A -140.7(3) . .
B12A B17A B18A B20A -103.6(5) . .
B16A B17A B18A B19A 0.5(4) . .
B20A B17A B18A B19A 39.6(3) . .
B13A B17A B18A B19A -101.0(3) . .
B12A B17A B18A B19A -63.9(5) . .
B16A B17A B18A B14A 63.5(5) . .
B20A B17A B18A B14A 102.6(4) . .
B13A B17A B18A B14A -38.0(3) . .
B12A B17A B18A B14A -0.9(6) . .
B16A B17A B18A B13A 101.6(3) . .
B20A B17A B18A B13A 140.7(3) . .
B12A B17A B18A B13A 37.1(4) . .
B11A B15A B19A C6A -33.5(3) . .
B16A B15A B19A C6A -97.2(3) . .
B20A B15A B19A C6A -134.2(3) . .
C6A B15A B19A B20A 134.2(3) . .
B11A B15A B19A B20A 100.8(4) . .
B16A B15A B19A B20A 37.0(3) . .
C6A B15A B19A B18A 96.9(3) . .
B11A B15A B19A B18A 63.4(4) . .
B16A B15A B19A B18A -0.3(4) . .
B20A B15A B19A B18A -37.3(3) . .
C6A B15A B19A B14A 32.5(4) . .
B11A B15A B19A B14A -1.0(5) . .
B16A B15A B19A B14A -64.7(5) . .
B20A B15A B19A B14A -101.7(4) . .
B11A C6A B19A B15A 37.6(4) . .
C5A C6A B19A B15A 105.4(4) . .
B14A C6A B19A B15A 143.7(4) . .
B11A C6A B19A B20A -4.4(5) . .
C5A C6A B19A B20A 63.4(5) . .
B15A C6A B19A B20A -41.9(3) . .
B14A C6A B19A B20A 101.8(4) . .
B11A C6A B19A B18A -66.3(5) . .
C5A C6A B19A B18A 1.5(5) . .
B15A C6A B19A B18A -103.9(4) . .
B14A C6A B19A B18A 39.9(4) . .
B11A C6A B19A B14A -106.2(4) . .
C5A C6A B19A B14A -38.4(3) . .
B15A C6A B19A B14A -143.7(4) . .
B20A B18A B19A B15A 39.0(3) . .
B14A B18A B19A B15A -101.4(4) . .
B13A B18A B19A B15A -62.4(5) . .
B17A B18A B19A B15A -0.1(4) . .
B20A B18A B19A C6A 101.1(4) . .
B14A B18A B19A C6A -39.3(3) . .
B13A B18A B19A C6A -0.2(6) . .
B17A B18A B19A C6A 62.0(4) . .
B14A B18A B19A B20A -140.4(4) . .
B13A B18A B19A B20A -101.3(5) . .
B17A B18A B19A B20A -39.1(3) . .
B20A B18A B19A B14A 140.4(4) . .
B13A B18A B19A B14A 39.1(4) . .
B17A B18A B19A B14A 101.3(3) . .
C5A B14A B19A B15A 3.7(6) . .
C6A B14A B19A B15A -32.5(4) . .
B18A B14A B19A B15A 102.3(4) . .
B13A B14A B19A B15A 63.7(5) . .
C5A B14A B19A C6A 36.2(3) . .
B18A B14A B19A C6A 134.7(4) . .
B13A B14A B19A C6A 96.2(4) . .
C5A B14A B19A B20A -63.3(5) . .
C6A B14A B19A B20A -99.5(4) . .
B18A B14A B19A B20A 35.3(4) . .
B13A B14A B19A B20A -3.3(5) . .
C5A B14A B19A B18A -98.6(5) . .
C6A B14A B19A B18A -134.7(4) . .
B13A B14A B19A B18A -38.5(4) . .
B19A B18A B20A B17A -135.2(3) . .
B14A B18A B20A B17A -99.3(4) . .
B13A B18A B20A B17A -35.0(4) . .
B19A B18A B20A B16A -96.5(4) . .
B14A B18A B20A B16A -60.6(5) . .
B13A B18A B20A B16A 3.7(6) . .
B17A B18A B20A B16A 38.7(4) . .
B14A B18A B20A B19A 35.8(4) . .
B13A B18A B20A B19A 100.2(4) . .
B17A B18A B20A B19A 135.2(3) . .
B19A B18A B20A B15A -34.8(3) . .
B14A B18A B20A B15A 1.1(5) . .
B13A B18A B20A B15A 65.4(5) . .
B17A B18A B20A B15A 100.4(4) . .
B16A B17A B20A B18A 136.1(3) . .
B13A B17A B20A B18A 35.4(4) . .
B12A B17A B20A B18A 99.4(5) . .
B13A B17A B20A B16A -100.7(4) . .
B12A B17A B20A B16A -36.7(5) . .
B18A B17A B20A B16A -136.1(3) . .
B16A B17A B20A B19A 95.9(4) . .
B13A B17A B20A B19A -4.8(6) . .
B12A B17A B20A B19A 59.2(7) . .
B18A B17A B20A B19A -40.2(4) . .
B16A B17A B20A B15A 37.2(4) . .
B13A B17A B20A B15A -63.5(6) . .
B12A B17A B20A B15A 0.5(7) . .
B18A B17A B20A B15A -98.9(4) . .
B11A B16A B20A B18A 60.1(6) . .
B17A B16A B20A B18A -39.8(4) . .
B15A B16A B20A B18A 97.4(4) . .
B12A B16A B20A B18A -3.8(5) . .
B11A B16A B20A B17A 99.9(5) . .
B15A B16A B20A B17A 137.3(4) . .
B12A B16A B20A B17A 36.1(4) . .
B11A B16A B20A B19A -3.0(6) . .
B17A B16A B20A B19A -102.9(4) . .
B15A B16A B20A B19A 34.4(3) . .
B12A B16A B20A B19A -66.9(5) . .
B11A B16A B20A B15A -37.3(4) . .
B17A B16A B20A B15A -137.3(4) . .
B12A B16A B20A B15A -101.2(4) . .
B15A B19A B20A B18A -138.3(3) . .
C6A B19A B20A B18A -98.2(4) . .
B14A B19A B20A B18A -35.8(4) . .
B15A B19A B20A B17A -97.5(4) . .
C6A B19A B20A B17A -57.5(5) . .
B18A B19A B20A B17A 40.8(4) . .
B14A B19A B20A B17A 5.0(6) . .
B15A B19A B20A B16A -35.7(4) . .
C6A B19A B20A B16A 4.3(5) . .
B18A B19A B20A B16A 102.6(4) . .
B14A B19A B20A B16A 66.8(5) . .
C6A B19A B20A B15A 40.1(3) . .
B18A B19A B20A B15A 138.3(3) . .
B14A B19A B20A B15A 102.5(4) . .
B19A B15A B20A B18A 36.9(4) . .
C6A B15A B20A B18A -5.0(5) . .
B11A B15A B20A B18A -63.6(5) . .
B16A B15A B20A B18A -101.7(4) . .
B19A B15A B20A B17A 101.2(5) . .
C6A B15A B20A B17A 59.4(6) . .
B11A B15A B20A B17A 0.7(6) . .
B16A B15A B20A B17A -37.4(4) . .
B19A B15A B20A B16A 138.6(4) . .
C6A B15A B20A B16A 96.8(4) . .
B11A B15A B20A B16A 38.1(4) . .
C6A B15A B20A B19A -41.8(3) . .
B11A B15A B20A B19A -100.5(4) . .
B16A B15A B20A B19A -138.6(4) . .
O1A C1A O2A Cu1A 52.3(10) . 2
C2A C1A O2A Cu1A -128.8(8) . 2
